data_1559132
loop_
_publ_author_name
'Lu, Ye'
'Liu, Dong'
'Lin, Yue-Jian'
'Jin, Guo-Xin'

_publ_section_title
;
 A Hierarchical Assembly Strategy for Near-Infrared Photothermal
 Conversion: Unconventional Heterogeneous Metalla[2]catenanes
;
_journal_name_full 'Chemical Science'
_journal_paper_doi 10.1039/D0SC04523C
_journal_year 2020
_chemical_formula_sum 'C93 H110 F12 N4 O28 Rh4 S8'
_chemical_formula_weight 2627.96
_space_group_crystal_system monoclinic
_space_group_IT_number 15
_space_group_name_Hall '-C 2yc'
_space_group_name_H-M_alt 'C 1 2/c 1'
_atom_sites_solution_hydrogens geom
_audit_creation_method SHELXL-2014/7
_audit_update_record
;
2019-08-08 deposited with the CCDC.	2020-09-21 downloaded from the CCDC.
;
_cell_angle_alpha 90
_cell_angle_beta 96.315(8)
_cell_angle_gamma 90
_cell_formula_units_Z 16
_cell_length_a 71.953(14)
_cell_length_b 17.886(5)
_cell_length_c 37.342(8)
_cell_measurement_reflns_used 9750
_cell_measurement_temperature 173(2)
_cell_measurement_theta_max 45.33
_cell_measurement_theta_min 2.83
_cell_volume 47766(19)
_computing_cell_refinement 'Bruker SAINT'
_computing_data_collection 'Bruker APEX2'
_computing_data_reduction 'Bruker SAINT'
_computing_molecular_graphics 'Bruker SHELXTL'
_computing_publication_material 'Bruker SHELXTL'
_computing_structure_refinement 'SHELXL-2014/7 (Sheldrick, 2014)'
_computing_structure_solution 'SHELXS-97 (Sheldrick 2008)'
_diffrn_ambient_temperature 173(2)
_diffrn_measured_fraction_theta_full 0.997
_diffrn_measured_fraction_theta_max 0.987
_diffrn_measurement_device_type 'Bruker APEX-II CCD'
_diffrn_measurement_method '\f and \w scans'
_diffrn_radiation_type GaK\a
_diffrn_radiation_wavelength 1.34138
_diffrn_reflns_av_R_equivalents 0.0985
_diffrn_reflns_av_unetI/netI 0.1209
_diffrn_reflns_Laue_measured_fraction_full 0.997
_diffrn_reflns_Laue_measured_fraction_max 0.987
_diffrn_reflns_limit_h_max 90
_diffrn_reflns_limit_h_min -92
_diffrn_reflns_limit_k_max 22
_diffrn_reflns_limit_k_min -21
_diffrn_reflns_limit_l_max 47
_diffrn_reflns_limit_l_min -47
_diffrn_reflns_number 228175
_diffrn_reflns_point_group_measured_fraction_full 0.997
_diffrn_reflns_point_group_measured_fraction_max 0.987
_diffrn_reflns_theta_full 53.594
_diffrn_reflns_theta_max 59.205
_diffrn_reflns_theta_min 1.075
_exptl_absorpt_coefficient_mu 4.328
_exptl_absorpt_correction_T_max 0.703
_exptl_absorpt_correction_T_min 0.419
_exptl_absorpt_correction_type multi-scan
_exptl_absorpt_process_details sadabs
_exptl_crystal_colour red
_exptl_crystal_density_diffrn 1.462
_exptl_crystal_description prism
_exptl_crystal_F_000 21376
_exptl_crystal_size_max 0.390
_exptl_crystal_size_mid 0.080
_exptl_crystal_size_min 0.040
_refine_diff_density_max 1.438
_refine_diff_density_min -1.432
_refine_diff_density_rms 0.092
_refine_ls_extinction_method none
_refine_ls_goodness_of_fit_ref 1.061
_refine_ls_hydrogen_treatment constr
_refine_ls_matrix_type full
_refine_ls_number_parameters 2144
_refine_ls_number_reflns 51861
_refine_ls_number_restraints 222
_refine_ls_restrained_S_all 1.068
_refine_ls_R_factor_all 0.1527
_refine_ls_R_factor_gt 0.0854
_refine_ls_shift/su_max 0.006
_refine_ls_shift/su_mean 0.000
_refine_ls_structure_factor_coef Fsqd
_refine_ls_weighting_details 'w=1/[\s^2^(Fo^2^)+(0.1541P)^2^+15.0752P] where P=(Fo^2^+2Fc^2^)/3'
_refine_ls_weighting_scheme calc
_refine_ls_wR_factor_gt 0.2573
_refine_ls_wR_factor_ref 0.3086
_reflns_Friedel_coverage 0.000
_reflns_number_gt 24148
_reflns_number_total 51861
_reflns_threshold_expression 'I > 2\s(I)'
_cod_data_source_file d0sc04523c2.cif
_cod_data_source_block Homo-4
_cod_original_cell_volume 47767(19)
_cod_original_sg_symbol_H-M 'C 2/c'
_cod_database_code 1559132
_shelx_shelxl_version_number 2014/7
_shelx_space_group_comment
; 
The symmetry employed for this shelxl refinement is uniquely defined 
by the following loop, which should always be used as a source of 
symmetry information in preference to the above space-group names. 
They are only intended as comments. 
;
_shelx_estimated_absorpt_t_min 0.283
_shelx_estimated_absorpt_t_max 0.846

loop_
_space_group_symop_operation_xyz
'x, y, z'
'-x, y, -z+1/2'
'x+1/2, y+1/2, z'
'-x+1/2, y+1/2, -z+1/2'
'-x, -y, -z'
'x, -y, z-1/2'
'-x+1/2, -y+1/2, -z'
'x+1/2, -y+1/2, z-1/2'

loop_
_atom_site_label
_atom_site_type_symbol
_atom_site_fract_x
_atom_site_fract_y
_atom_site_fract_z
_atom_site_U_iso_or_equiv
_atom_site_adp_type
_atom_site_occupancy
_atom_site_site_symmetry_order
_atom_site_calc_flag
_atom_site_refinement_flags_posn
_atom_site_refinement_flags_adp
_atom_site_refinement_flags_occupancy
_atom_site_disorder_assembly
_atom_site_disorder_group
Rh1 Rh 0.65766(2) -0.12618(3) 0.18282(2) 0.08519(18) Uani 1 1 d . . . . .
Rh2 Rh 0.57201(2) -0.06964(4) 0.30081(2) 0.1130(3) Uani 1 1 d . . . . .
Rh3 Rh 0.73981(2) 0.68684(3) 0.28310(2) 0.08792(19) Uani 1 1 d . . . . .
Rh4 Rh 0.65474(2) 0.74454(3) 0.40045(2) 0.0922(2) Uani 1 1 d . . . . .
Rh5 Rh 0.58454(2) 0.13030(4) 0.07946(2) 0.1153(3) Uani 1 1 d . . . . .
Rh6 Rh 0.51364(2) 0.45790(5) 0.11894(2) 0.1231(3) Uani 1 1 d . . . . .
Rh7 Rh 0.69593(2) 0.23256(4) 0.46998(2) 0.0960(2) Uani 1 1 d . . . . .
Rh8 Rh 0.60605(2) 0.45032(5) 0.52403(3) 0.1391(4) Uani 1 1 d . . . . .
N1 N 0.66497(9) -0.0178(3) 0.20377(18) 0.0860(16) Uani 1 1 d . . . . .
N2 N 0.72361(10) 0.5902(4) 0.2667(3) 0.100(2) Uani 1 1 d . . . . .
N3 N 0.58567(13) 0.0312(4) 0.3175(3) 0.118(3) Uani 1 1 d . . . . .
N4 N 0.64527(10) 0.6390(3) 0.3805(2) 0.0913(18) Uani 1 1 d . . . . .
N5 N 0.59917(13) 0.1610(5) 0.13046(18) 0.109(2) Uani 1 1 d . . . . .
N6 N 0.67972(9) 0.2132(4) 0.42083(18) 0.0891(16) Uani 1 1 d . . . . .
N7 N 0.52850(13) 0.4574(5) 0.1697(3) 0.131(3) Uani 1 1 d . . . . .
N8 N 0.59659(12) 0.4235(5) 0.4705(3) 0.125(3) Uani 1 1 d . . . . .
O1 O 0.64968(8) -0.1467(3) 0.23474(13) 0.0894(14) Uani 1 1 d . . . . .
O2 O 0.62967(8) -0.0863(3) 0.17858(14) 0.0921(14) Uani 1 1 d . . . . .
O3 O 0.58002(10) -0.0486(3) 0.24841(17) 0.1086(17) Uani 1 1 d . . . . .
O4 O 0.59919(9) -0.1149(3) 0.30343(17) 0.1084(17) Uani 1 1 d . . . . .
O5 O 0.73175(7) 0.6704(3) 0.33482(15) 0.0927(14) Uani 1 1 d . . . . .
O6 O 0.71364(7) 0.7415(2) 0.28122(13) 0.0821(12) Uani 1 1 d . . . . .
O7 O 0.66229(7) 0.7665(3) 0.34810(13) 0.0845(12) Uani 1 1 d . . . . .
O8 O 0.68181(8) 0.6969(3) 0.40290(14) 0.1011(16) Uani 1 1 d . . . . .
O9 O 0.58038(9) 0.2476(3) 0.07292(15) 0.1012(15) Uani 1 1 d . . . . .
O10 O 0.55904(9) 0.1490(4) 0.10222(16) 0.1127(17) Uani 1 1 d . . . . .
O11 O 0.51649(8) 0.3397(4) 0.12092(18) 0.1175(19) Uani 1 1 d . . . . .
O12 O 0.53970(8) 0.4399(3) 0.09899(18) 0.1125(19) Uani 1 1 d . . . . .
O13 O 0.68412(7) 0.3420(3) 0.46917(14) 0.0945(14) Uani 1 1 d . . . . .
O14 O 0.67087(8) 0.2140(3) 0.49261(15) 0.1015(15) Uani 1 1 d . . . . .
O15 O 0.61849(10) 0.3416(4) 0.5271(2) 0.140(2) Uani 1 1 d . . . . .
O16 O 0.63210(10) 0.4715(4) 0.50488(19) 0.127(2) Uani 1 1 d . . . . .
O17 O 0.70493(15) 1.0657(4) 0.3365(2) 0.158(3) Uani 1 1 d . . . . .
O18 O 0.68204(14) 0.9600(5) 0.3328(3) 0.178(3) Uani 1 1 d . . . . .
O19 O 0.7017(3) 0.9982(7) 0.3875(3) 0.258(7) Uani 1 1 d . U . . .
O20 O 0.75890(19) 0.4366(8) 0.3299(2) 0.232(6) Uani 1 1 d . . . . .
O21 O 0.76485(14) 0.3490(5) 0.3799(2) 0.160(3) Uani 1 1 d . . . . .
O22 O 0.73289(16) 0.3895(8) 0.3591(3) 0.216(5) Uani 1 1 d . . . . .
O23 O 0.43199(16) 0.6846(6) 0.0714(4) 0.227(6) Uani 1 1 d . . . . .
O24 O 0.44927(19) 0.5667(6) 0.0740(4) 0.222(5) Uani 1 1 d . . . . .
O25 O 0.4587(2) 0.6555(9) 0.1194(4) 0.227(5) Uani 1 1 d . . . . .
S1 S 0.70353(3) 0.28949(10) 0.29032(6) 0.0944(6) Uani 1 1 d . . . . .
S2 S 0.67949(3) 0.29056(11) 0.18358(6) 0.1020(6) Uani 1 1 d . . . . .
S3 S 0.62964(3) 0.33050(11) 0.40125(6) 0.0977(6) Uani 1 1 d . . . . .
S4 S 0.60370(3) 0.33434(11) 0.29595(6) 0.0937(6) Uani 1 1 d . . . . .
S5 S 0.65000(3) 0.29800(9) 0.27942(5) 0.0851(5) Uani 1 1 d . . . . .
S6 S 0.63172(3) 0.07628(10) 0.26767(5) 0.0900(5) Uani 1 1 d . . . . .
S7 S 0.57429(4) 0.54067(14) 0.33239(9) 0.1258(9) Uani 1 1 d . . . . .
S8 S 0.55297(4) 0.32815(15) 0.30542(10) 0.1292(9) Uani 1 1 d . . . . .
S9 S 0.69909(6) 0.99884(15) 0.35050(8) 0.1391(11) Uani 1 1 d . . . . .
S10 S 0.75306(7) 0.4048(3) 0.36253(10) 0.1732(15) Uani 1 1 d . . . . .
S11 S 0.44756(8) 0.6475(3) 0.08332(18) 0.205(2) Uani 1 1 d . . . . .
F1 F 0.71696(15) 0.8705(4) 0.3525(3) 0.215(4) Uani 1 1 d D U . . .
F2 F 0.7131(2) 0.9265(5) 0.3022(4) 0.259(6) Uani 1 1 d D U . . .
F3 F 0.7330(2) 0.9670(8) 0.3462(6) 0.339(9) Uani 1 1 d D U . . .
F4 F 0.75121(12) 0.4689(5) 0.42573(19) 0.169(3) Uani 1 1 d . . . . .
F5 F 0.77268(16) 0.5076(4) 0.3981(2) 0.176(3) Uani 1 1 d . . . . .
F6 F 0.74489(17) 0.5411(6) 0.3818(2) 0.228(5) Uani 1 1 d . U . . .
F7 F 0.4770(2) 0.6712(10) 0.0548(5) 0.333(9) Uani 1 1 d D U . . .
F8 F 0.4500(2) 0.6867(7) 0.0165(4) 0.265(5) Uani 1 1 d D U . . .
F9 F 0.4607(3) 0.7673(7) 0.0594(5) 0.330(9) Uani 1 1 d D U . . .
C1 C 0.63316(13) -0.1236(4) 0.2400(2) 0.086(2) Uani 1 1 d . . . . .
C2 C 0.62153(12) -0.0894(4) 0.2080(2) 0.086(2) Uani 1 1 d . . . . .
C3 C 0.60395(13) -0.0638(4) 0.2102(2) 0.094(2) Uani 1 1 d . . . . .
H3 H 0.5969 -0.0415 0.1901 0.113 Uiso 1 1 calc R U . . .
C4 C 0.59648(14) -0.0712(4) 0.2435(2) 0.095(2) Uani 1 1 d . . . . .
C5 C 0.60778(13) -0.1077(4) 0.2755(2) 0.095(2) Uani 1 1 d . . . . .
C6 C 0.62589(13) -0.1295(4) 0.2731(2) 0.092(2) Uani 1 1 d . . . . .
H6 H 0.6334 -0.1483 0.2936 0.111 Uiso 1 1 calc R U . . .
C7 C 0.71551(11) 0.6917(4) 0.3395(2) 0.0794(18) Uani 1 1 d . . . . .
C8 C 0.70457(10) 0.7311(3) 0.30859(19) 0.0737(17) Uani 1 1 d . . . . .
C9 C 0.68706(10) 0.7549(4) 0.31133(19) 0.0766(17) Uani 1 1 d . . . . .
H9 H 0.6802 0.7788 0.2913 0.092 Uiso 1 1 calc R U . . .
C10 C 0.67880(10) 0.7452(4) 0.34298(19) 0.0746(17) Uani 1 1 d . . . . .
C11 C 0.68978(11) 0.7044(4) 0.3738(2) 0.085(2) Uani 1 1 d . . . . .
C12 C 0.70764(10) 0.6797(4) 0.3716(2) 0.086(2) Uani 1 1 d . . . . .
H12 H 0.7145 0.6551 0.3913 0.103 Uiso 1 1 calc R U . . .
C13 C 0.67432(12) -0.0109(4) 0.2369(2) 0.091(2) Uani 1 1 d . . . . .
H13 H 0.6765 -0.0549 0.2509 0.109 Uiso 1 1 calc R U . . .
C14 C 0.68086(11) 0.0559(4) 0.2516(2) 0.094(2) Uani 1 1 d . . . . .
H14 H 0.6866 0.0576 0.2757 0.112 Uiso 1 1 calc R U . . .
C15 C 0.67911(11) 0.1192(4) 0.2317(3) 0.089(2) Uani 1 1 d . . . . .
C16 C 0.66926(13) 0.1149(4) 0.1970(3) 0.100(3) Uani 1 1 d . . . . .
H16 H 0.6673 0.1582 0.1824 0.120 Uiso 1 1 calc R U . . .
C17 C 0.66222(13) 0.0427(4) 0.1842(2) 0.094(2) Uani 1 1 d . . . . .
H17 H 0.6554 0.0392 0.1610 0.112 Uiso 1 1 calc R U . . .
C18 C 0.69655(9) 0.2056(3) 0.28341(18) 0.0687(16) Uani 1 1 d . . . . .
H18 H 0.6984 0.1677 0.3013 0.082 Uiso 1 1 calc R U . . .
C19 C 0.68682(12) 0.1913(4) 0.2466(3) 0.097(2) Uani 1 1 d . . . . .
C20 C 0.68733(11) 0.2605(4) 0.2279(2) 0.092(2) Uani 1 1 d . . . . .
C21 C 0.69568(10) 0.3196(3) 0.2465(2) 0.0764(17) Uani 1 1 d . . . . .
C22 C 0.69647(12) 0.3885(4) 0.2266(3) 0.100(3) Uani 1 1 d . . . . .
C23 C 0.68686(10) 0.3713(4) 0.1954(2) 0.0804(18) Uani 1 1 d . . . . .
H23 H 0.6841 0.4108 0.1787 0.097 Uiso 1 1 calc R U . . .
C24 C 0.71344(14) 0.5876(5) 0.2340(3) 0.105(3) Uani 1 1 d . . . . .
H24 H 0.7123 0.6312 0.2194 0.126 Uiso 1 1 calc R U . . .
C25 C 0.70475(13) 0.5225(5) 0.2218(3) 0.108(3) Uani 1 1 d . . . . .
H25 H 0.6980 0.5214 0.1984 0.129 Uiso 1 1 calc R U . . .
C26 C 0.70561(12) 0.4610(4) 0.2421(3) 0.092(2) Uani 1 1 d . . . . .
C27 C 0.71517(12) 0.4613(4) 0.2759(3) 0.096(2) Uani 1 1 d . . . . .
H27 H 0.7158 0.4182 0.2908 0.115 Uiso 1 1 calc R U . . .
C28 C 0.72444(12) 0.5321(4) 0.2880(3) 0.103(3) Uani 1 1 d . . . . .
H28 H 0.7310 0.5354 0.3114 0.124 Uiso 1 1 calc R U . . .
C29 C 0.58219(15) 0.0942(5) 0.2986(3) 0.117(3) Uani 1 1 d . . . . .
H29 H 0.5741 0.0935 0.2767 0.141 Uiso 1 1 calc R U . . .
C30 C 0.59088(15) 0.1630(5) 0.3116(3) 0.113(3) Uani 1 1 d . . . . .
H30 H 0.5887 0.2079 0.2982 0.136 Uiso 1 1 calc R U . . .
C31 C 0.60231(13) 0.1630(5) 0.3436(3) 0.098(2) Uani 1 1 d . . . . .
C32 C 0.60560(14) 0.0965(4) 0.3631(3) 0.106(3) Uani 1 1 d . . . . .
H32 H 0.6137 0.0950 0.3850 0.127 Uiso 1 1 calc R U . . .
C33 C 0.59672(17) 0.0343(5) 0.3492(3) 0.115(3) Uani 1 1 d . . . . .
H33 H 0.5984 -0.0106 0.3628 0.138 Uiso 1 1 calc R U . . .
C34 C 0.62105(10) 0.2500(4) 0.39295(19) 0.0812(19) Uani 1 1 d . . . . .
H34 H 0.6223 0.2121 0.4109 0.097 Uiso 1 1 calc R U . . .
C35 C 0.61154(12) 0.2355(4) 0.3589(3) 0.097(3) Uani 1 1 d . . . . .
C36 C 0.61221(11) 0.3036(4) 0.3396(2) 0.090(2) Uani 1 1 d . . . . .
C37 C 0.62141(10) 0.3623(4) 0.3573(2) 0.086(2) Uani 1 1 d . . . . .
C38 C 0.62157(11) 0.4309(4) 0.3383(3) 0.093(2) Uani 1 1 d . . . . .
C39 C 0.61269(8) 0.4173(3) 0.30486(16) 0.0609(14) Uani 1 1 d . . . . .
H39 H 0.6117 0.4553 0.2870 0.073 Uiso 1 1 calc R U . . .
C40 C 0.63337(13) 0.6346(4) 0.3495(3) 0.093(2) Uani 1 1 d . . . . .
H40 H 0.6301 0.6796 0.3369 0.112 Uiso 1 1 calc R U . . .
C41 C 0.62590(13) 0.5690(5) 0.3356(3) 0.100(2) Uani 1 1 d . . . . .
H41 H 0.6178 0.5695 0.3137 0.120 Uiso 1 1 calc R U . . .
C42 C 0.63000(11) 0.5029(4) 0.3530(2) 0.089(2) Uani 1 1 d D . . . .
C43 C 0.64140(12) 0.5047(4) 0.3842(3) 0.098(2) Uani 1 1 d D . . . .
H43 H 0.6439 0.4598 0.3975 0.117 Uiso 1 1 calc R U . . .
C44 C 0.64999(13) 0.5754(5) 0.3980(3) 0.102(2) Uani 1 1 d . . . . .
H44 H 0.6588 0.5757 0.4189 0.123 Uiso 1 1 calc R U . . .
C45 C 0.65539(17) -0.2203(6) 0.1467(4) 0.132(4) Uani 1 1 d . . . . .
C46 C 0.66228(17) -0.1535(5) 0.1293(3) 0.112(3) Uani 1 1 d . . . . .
C47 C 0.67923(15) -0.1329(5) 0.1463(3) 0.104(3) Uani 1 1 d . . . . .
C48 C 0.68321(17) -0.1792(5) 0.1767(2) 0.108(3) Uani 1 1 d . . . . .
C49 C 0.6694(2) -0.2355(6) 0.1780(3) 0.129(4) Uani 1 1 d . . . . .
C50 C 0.6380(3) -0.2613(11) 0.1362(6) 0.244(10) Uani 1 1 d . U . . .
H50A H 0.6278 -0.2257 0.1297 0.366 Uiso 1 1 calc R U . . .
H50B H 0.6349 -0.2923 0.1564 0.366 Uiso 1 1 calc R U . . .
H50C H 0.6396 -0.2934 0.1155 0.366 Uiso 1 1 calc R U . . .
C51 C 0.6527(2) -0.1163(8) 0.0944(3) 0.161(5) Uani 1 1 d . . . . .
H51A H 0.6568 -0.0641 0.0934 0.242 Uiso 1 1 calc R U . . .
H51B H 0.6391 -0.1181 0.0944 0.242 Uiso 1 1 calc R U . . .
H51C H 0.6563 -0.1432 0.0733 0.242 Uiso 1 1 calc R U . . .
C52 C 0.69093(18) -0.0660(6) 0.1358(3) 0.144(4) Uani 1 1 d . . . . .
H52A H 0.7001 -0.0831 0.1201 0.216 Uiso 1 1 calc R U . . .
H52B H 0.6975 -0.0435 0.1576 0.216 Uiso 1 1 calc R U . . .
H52C H 0.6827 -0.0287 0.1231 0.216 Uiso 1 1 calc R U . . .
C53 C 0.70090(17) -0.1731(8) 0.2011(4) 0.149(4) Uani 1 1 d . . . . .
H53A H 0.6984 -0.1841 0.2259 0.224 Uiso 1 1 calc R U . . .
H53B H 0.7059 -0.1223 0.2000 0.224 Uiso 1 1 calc R U . . .
H53C H 0.7100 -0.2090 0.1937 0.224 Uiso 1 1 calc R U . . .
C54 C 0.6694(3) -0.2942(6) 0.2051(5) 0.197(7) Uani 1 1 d . . . . .
H54A H 0.6793 -0.3304 0.2018 0.296 Uiso 1 1 calc R U . . .
H54B H 0.6573 -0.3195 0.2025 0.296 Uiso 1 1 calc R U . . .
H54C H 0.6717 -0.2720 0.2292 0.296 Uiso 1 1 calc R U . . .
C55 C 0.55794(19) -0.1689(6) 0.3165(5) 0.152(5) Uani 1 1 d D . . . .
C56 C 0.55710(16) -0.1095(7) 0.3438(4) 0.134(4) Uani 1 1 d D . . . .
C57 C 0.54748(19) -0.0483(8) 0.3248(5) 0.155(5) Uani 1 1 d D U . . .
C58 C 0.5425(2) -0.0690(10) 0.2892(6) 0.166(5) Uani 1 1 d D . . . .
C59 C 0.5490(2) -0.1415(11) 0.2846(4) 0.166(6) Uani 1 1 d D . . . .
C60 C 0.5675(3) -0.2421(7) 0.3258(5) 0.205(7) Uani 1 1 d . U . . .
H60A H 0.5583 -0.2827 0.3228 0.307 Uiso 1 1 calc R U . . .
H60B H 0.5733 -0.2408 0.3508 0.307 Uiso 1 1 calc R U . . .
H60C H 0.5772 -0.2507 0.3097 0.307 Uiso 1 1 calc R U . . .
C61 C 0.5640(2) -0.1078(10) 0.3841(5) 0.190(6) Uani 1 1 d . U . . .
H61A H 0.5684 -0.0574 0.3909 0.286 Uiso 1 1 calc R U . . .
H61B H 0.5743 -0.1434 0.3891 0.286 Uiso 1 1 calc R U . . .
H61C H 0.5537 -0.1215 0.3980 0.286 Uiso 1 1 calc R U . . .
C62 C 0.5417(2) 0.0240(9) 0.3385(5) 0.204(7) Uani 1 1 d . U . . .
H62A H 0.5360 0.0545 0.3184 0.307 Uiso 1 1 calc R U . . .
H62B H 0.5527 0.0500 0.3505 0.307 Uiso 1 1 calc R U . . .
H62C H 0.5326 0.0159 0.3558 0.307 Uiso 1 1 calc R U . . .
C63 C 0.5331(3) -0.0286(13) 0.2579(7) 0.251(11) Uani 1 1 d . . . . .
H63A H 0.5195 -0.0314 0.2584 0.376 Uiso 1 1 calc R U . . .
H63B H 0.5364 -0.0514 0.2357 0.376 Uiso 1 1 calc R U . . .
H63C H 0.5370 0.0239 0.2589 0.376 Uiso 1 1 calc R U . . .
C64 C 0.5472(3) -0.1840(16) 0.2512(6) 0.329(18) Uani 1 1 d D . . . .
H64A H 0.5480 -0.2375 0.2568 0.493 Uiso 1 1 calc R U . . .
H64B H 0.5573 -0.1701 0.2369 0.493 Uiso 1 1 calc R U . . .
H64C H 0.5351 -0.1730 0.2375 0.493 Uiso 1 1 calc R U . . .
C65 C 0.75599(11) 0.7759(4) 0.2635(3) 0.090(2) Uani 1 1 d . . . . .
C66 C 0.76378(11) 0.7555(5) 0.2971(3) 0.092(2) Uani 1 1 d . . . . .
C67 C 0.76898(11) 0.6757(5) 0.2950(3) 0.095(2) Uani 1 1 d . . . . .
C68 C 0.76390(11) 0.6510(5) 0.2582(3) 0.104(3) Uani 1 1 d . . . . .
C69 C 0.75509(13) 0.7134(5) 0.2379(3) 0.105(3) Uani 1 1 d . . . . .
C70 C 0.74791(14) 0.8517(5) 0.2527(3) 0.116(3) Uani 1 1 d . . . . .
H70A H 0.7345 0.8519 0.2551 0.174 Uiso 1 1 calc R U . . .
H70B H 0.7499 0.8621 0.2277 0.174 Uiso 1 1 calc R U . . .
H70C H 0.7541 0.8901 0.2684 0.174 Uiso 1 1 calc R U . . .
C71 C 0.76727(14) 0.7987(6) 0.3291(3) 0.118(3) Uani 1 1 d . . . . .
H71A H 0.7807 0.8098 0.3337 0.177 Uiso 1 1 calc R U . . .
H71B H 0.7633 0.7705 0.3495 0.177 Uiso 1 1 calc R U . . .
H71C H 0.7602 0.8456 0.3263 0.177 Uiso 1 1 calc R U . . .
C72 C 0.77831(15) 0.6270(7) 0.3243(4) 0.146(4) Uani 1 1 d . . . . .
H72A H 0.7745 0.5749 0.3198 0.219 Uiso 1 1 calc R U . . .
H72B H 0.7746 0.6431 0.3476 0.219 Uiso 1 1 calc R U . . .
H72C H 0.7919 0.6312 0.3247 0.219 Uiso 1 1 calc R U . . .
C73 C 0.76610(16) 0.5734(6) 0.2440(4) 0.144(4) Uani 1 1 d . . . . .
H73A H 0.7615 0.5370 0.2606 0.216 Uiso 1 1 calc R U . . .
H73B H 0.7793 0.5637 0.2419 0.216 Uiso 1 1 calc R U . . .
H73C H 0.7589 0.5687 0.2202 0.216 Uiso 1 1 calc R U . . .
C74 C 0.74838(15) 0.7103(6) 0.1995(3) 0.126(3) Uani 1 1 d . . . . .
H74A H 0.7582 0.6898 0.1862 0.190 Uiso 1 1 calc R U . . .
H74B H 0.7451 0.7608 0.1908 0.190 Uiso 1 1 calc R U . . .
H74C H 0.7373 0.6783 0.1959 0.190 Uiso 1 1 calc R U . . .
C75 C 0.6430(3) 0.8569(7) 0.4052(4) 0.163(5) Uani 1 1 d D U . . .
C76 C 0.63123(19) 0.8046(7) 0.4125(3) 0.129(4) Uani 1 1 d D U . . .
C77 C 0.6353(2) 0.7537(7) 0.4387(4) 0.148(5) Uani 1 1 d D U . . .
C78 C 0.6536(3) 0.7757(11) 0.4532(3) 0.198(9) Uani 1 1 d D . . . .
C79 C 0.6582(3) 0.8460(8) 0.4306(4) 0.178(7) Uani 1 1 d D . . . .
C80 C 0.6417(2) 0.9142(7) 0.3753(4) 0.198(8) Uani 1 1 d D . . . .
H80A H 0.6542 0.9336 0.3726 0.297 Uiso 1 1 calc R U . . .
H80B H 0.6336 0.9554 0.3813 0.297 Uiso 1 1 calc R U . . .
H80C H 0.6365 0.8908 0.3527 0.297 Uiso 1 1 calc R U . . .
C81 C 0.6124(3) 0.8072(8) 0.3924(6) 0.214(8) Uani 1 1 d . U . . .
H81A H 0.6079 0.7562 0.3877 0.321 Uiso 1 1 calc R U . . .
H81B H 0.6131 0.8333 0.3695 0.321 Uiso 1 1 calc R U . . .
H81C H 0.6039 0.8339 0.4066 0.321 Uiso 1 1 calc R U . . .
C82 C 0.6268(3) 0.6913(10) 0.4558(5) 0.248(10) Uani 1 1 d . U . . .
H82A H 0.6357 0.6702 0.4748 0.373 Uiso 1 1 calc R U . . .
H82B H 0.6157 0.7089 0.4664 0.373 Uiso 1 1 calc R U . . .
H82C H 0.6231 0.6528 0.4377 0.373 Uiso 1 1 calc R U . . .
C83 C 0.6699(3) 0.7629(17) 0.4812(6) 0.314(14) Uani 1 1 d D U . . .
H83A H 0.6813 0.7826 0.4726 0.471 Uiso 1 1 calc R U . . .
H83B H 0.6714 0.7092 0.4859 0.471 Uiso 1 1 calc R U . . .
H83C H 0.6677 0.7886 0.5035 0.471 Uiso 1 1 calc R U . . .
C84 C 0.6741(4) 0.8998(13) 0.4303(6) 0.296(13) Uani 1 1 d D U . . .
H84A H 0.6773 0.9056 0.4056 0.444 Uiso 1 1 calc R U . . .
H84B H 0.6850 0.8807 0.4457 0.444 Uiso 1 1 calc R U . . .
H84C H 0.6704 0.9484 0.4394 0.444 Uiso 1 1 calc R U . . .
C85 C 0.56604(12) 0.2742(5) 0.0859(2) 0.090(2) Uani 1 1 d . . . . .
C86 C 0.55322(13) 0.2187(5) 0.1010(2) 0.101(2) Uani 1 1 d . . . . .
C87 C 0.53662(13) 0.2402(5) 0.1135(3) 0.109(3) Uani 1 1 d . . . . .
H87 H 0.5288 0.2043 0.1232 0.131 Uiso 1 1 calc R U . . .
C88 C 0.53175(13) 0.3136(6) 0.1117(2) 0.104(2) Uani 1 1 d . . . . .
C89 C 0.54486(12) 0.3721(5) 0.0983(2) 0.099(2) Uani 1 1 d . . . . .
C90 C 0.56154(11) 0.3477(4) 0.0863(2) 0.094(2) Uani 1 1 d . . . . .
H90 H 0.5699 0.3834 0.0782 0.112 Uiso 1 1 calc R U . . .
C91 C 0.66844(11) 0.3448(5) 0.4821(2) 0.088(2) Uani 1 1 d . . . . .
C92 C 0.66082(11) 0.2748(5) 0.4952(2) 0.093(2) Uani 1 1 d . . . . .
C93 C 0.64374(13) 0.2709(6) 0.5094(3) 0.112(3) Uani 1 1 d . . . . .
H93 H 0.6387 0.2248 0.5164 0.135 Uiso 1 1 calc R U . . .
C94 C 0.63448(13) 0.3392(6) 0.5127(2) 0.110(3) Uani 1 1 d . . . . .
C95 C 0.64171(13) 0.4113(5) 0.5002(3) 0.109(3) Uani 1 1 d . . . . .
C96 C 0.65894(12) 0.4110(5) 0.4853(2) 0.100(2) Uani 1 1 d . . . . .
H96 H 0.6640 0.4565 0.4776 0.120 Uiso 1 1 calc R U . . .
C97 C 0.59539(15) 0.1263(5) 0.1606(2) 0.107(3) Uani 1 1 d . . . . .
H97 H 0.5857 0.0902 0.1598 0.129 Uiso 1 1 calc R U . . .
C98 C 0.60602(14) 0.1439(4) 0.1938(2) 0.098(2) Uani 1 1 d . . . . .
H98 H 0.6037 0.1183 0.2151 0.117 Uiso 1 1 calc R U . . .
C99 C 0.61973(13) 0.1981(5) 0.1950(2) 0.096(2) Uani 1 1 d . . . . .
C100 C 0.62301(15) 0.2323(6) 0.1632(3) 0.112(3) Uani 1 1 d . . . . .
H100 H 0.6326 0.2686 0.1630 0.135 Uiso 1 1 calc R U . . .
C101 C 0.61245(16) 0.2139(6) 0.1322(3) 0.113(3) Uani 1 1 d . . . . .
H101 H 0.6145 0.2395 0.1107 0.135 Uiso 1 1 calc R U . . .
C102 C 0.63899(9) 0.2922(3) 0.23903(17) 0.0674(16) Uani 1 1 d . . . . .
H102 H 0.6378 0.3332 0.2228 0.081 Uiso 1 1 calc R U . . .
C103 C 0.63114(11) 0.2194(4) 0.2301(2) 0.087(2) Uani 1 1 d . . . . .
C104 C 0.63499(11) 0.1723(4) 0.2597(2) 0.0821(19) Uani 1 1 d . . . . .
C105 C 0.64545(10) 0.2033(4) 0.28893(19) 0.0778(18) Uani 1 1 d . . . . .
C106 C 0.65082(11) 0.1543(4) 0.3192(2) 0.087(2) Uani 1 1 d . . . . .
C107 C 0.64272(10) 0.0883(3) 0.3065(2) 0.0788(19) Uani 1 1 d . . . . .
H107 H 0.6438 0.0464 0.3222 0.095 Uiso 1 1 calc R U . . .
C108 C 0.67987(12) 0.2595(5) 0.3927(3) 0.094(2) Uani 1 1 d . . . . .
H108 H 0.6865 0.3054 0.3957 0.112 Uiso 1 1 calc R U . . .
C109 C 0.67051(12) 0.2417(4) 0.3596(2) 0.087(2) Uani 1 1 d . . . . .
H109 H 0.6709 0.2755 0.3401 0.104 Uiso 1 1 calc R U . . .
C110 C 0.66073(10) 0.1770(4) 0.3541(2) 0.0792(18) Uani 1 1 d . . . . .
C111 C 0.66015(13) 0.1286(5) 0.3848(2) 0.098(2) Uani 1 1 d . . . . .
H111 H 0.6533 0.0832 0.3828 0.118 Uiso 1 1 calc R U . . .
C112 C 0.66938(13) 0.1487(5) 0.4158(3) 0.099(2) Uani 1 1 d . . . . .
H112 H 0.6688 0.1165 0.4360 0.119 Uiso 1 1 calc R U . . .
C113 C 0.52376(15) 0.4109(6) 0.1961(4) 0.124(3) Uani 1 1 d . . . . .
H113 H 0.5143 0.3744 0.1905 0.149 Uiso 1 1 calc R U . . .
C114 C 0.53249(18) 0.4159(6) 0.2309(4) 0.134(4) Uani 1 1 d . . . . .
H114 H 0.5289 0.3836 0.2490 0.161 Uiso 1 1 calc R U . . .
C115 C 0.54727(16) 0.4708(7) 0.2398(4) 0.128(3) Uani 1 1 d . . . . .
C116 C 0.55152(19) 0.5130(7) 0.2109(5) 0.150(4) Uani 1 1 d . . . . .
H116 H 0.5614 0.5482 0.2149 0.180 Uiso 1 1 calc R U . . .
C117 C 0.54242(19) 0.5073(7) 0.1770(4) 0.147(4) Uani 1 1 d . . . . .
H117 H 0.5459 0.5387 0.1584 0.176 Uiso 1 1 calc R U . . .
C118 C 0.56497(16) 0.5435(6) 0.2913(3) 0.127(3) Uani 1 1 d . . . . .
H118 H 0.5654 0.5884 0.2778 0.153 Uiso 1 1 calc R U . . .
C119 C 0.55606(16) 0.4782(6) 0.2749(4) 0.124(3) Uani 1 1 d . . . . .
C120 C 0.55905(14) 0.4225(6) 0.3035(4) 0.117(3) Uani 1 1 d . . . . .
C121 C 0.56836(13) 0.4452(5) 0.3347(3) 0.108(3) Uani 1 1 d . . . . .
C122 C 0.57138(13) 0.3891(6) 0.3616(4) 0.117(3) Uani 1 1 d . . . . .
C123 C 0.56312(12) 0.3220(5) 0.3478(3) 0.110(3) Uani 1 1 d . . . . .
H123 H 0.5633 0.2771 0.3615 0.132 Uiso 1 1 calc R U . . .
C124 C 0.58706(17) 0.3602(7) 0.4585(4) 0.134(4) Uani 1 1 d . . . . .
H124 H 0.5862 0.3214 0.4756 0.161 Uiso 1 1 calc R U . . .
C125 C 0.57882(16) 0.3477(7) 0.4248(4) 0.136(4) Uani 1 1 d . . . . .
H125 H 0.5721 0.3025 0.4196 0.163 Uiso 1 1 calc R U . . .
C126 C 0.58003(14) 0.3993(6) 0.3978(4) 0.120(3) Uani 1 1 d . . . . .
C127 C 0.59098(15) 0.4658(6) 0.4102(3) 0.118(3) Uani 1 1 d . . . . .
H127 H 0.5927 0.5043 0.3934 0.141 Uiso 1 1 calc R U . . .
C128 C 0.59846(16) 0.4739(7) 0.4440(3) 0.125(3) Uani 1 1 d . . . . .
H128 H 0.6056 0.5177 0.4501 0.149 Uiso 1 1 calc R U . . .
C129 C 0.6060(2) 0.0618(8) 0.0620(4) 0.141(4) Uani 1 1 d . U . . .
C130 C 0.5921(3) 0.0152(7) 0.0733(3) 0.136(4) Uani 1 1 d . . . . .
C131 C 0.5760(3) 0.0279(9) 0.0507(5) 0.175(6) Uani 1 1 d . . . . .
C132 C 0.5781(3) 0.0859(10) 0.0266(3) 0.158(5) Uani 1 1 d D U . . .
C133 C 0.5973(3) 0.1061(7) 0.0325(4) 0.164(6) Uani 1 1 d D U . . .
C134 C 0.6258(3) 0.0592(11) 0.0784(5) 0.206(7) Uani 1 1 d . . . . .
H13D H 0.6263 0.0629 0.1046 0.309 Uiso 1 1 calc R U . . .
H13E H 0.6328 0.1009 0.0692 0.309 Uiso 1 1 calc R U . . .
H13F H 0.6315 0.0118 0.0720 0.309 Uiso 1 1 calc R U . . .
C135 C 0.5935(3) -0.0438(7) 0.1032(4) 0.196(7) Uani 1 1 d . . . . .
H13A H 0.5991 -0.0895 0.0946 0.294 Uiso 1 1 calc R U . . .
H13B H 0.5810 -0.0547 0.1099 0.294 Uiso 1 1 calc R U . . .
H13C H 0.6014 -0.0247 0.1243 0.294 Uiso 1 1 calc R U . . .
C136 C 0.5563(3) -0.0060(11) 0.0524(6) 0.225(9) Uani 1 1 d . . . . .
H13G H 0.5547 -0.0493 0.0363 0.338 Uiso 1 1 calc R U . . .
H13H H 0.5468 0.0317 0.0449 0.338 Uiso 1 1 calc R U . . .
H13I H 0.5550 -0.0218 0.0771 0.338 Uiso 1 1 calc R U . . .
C137 C 0.5664(3) 0.1211(10) -0.0050(4) 0.237(9) Uani 1 1 d D U . . .
H13J H 0.5627 0.1716 0.0015 0.356 Uiso 1 1 calc R U . . .
H13K H 0.5552 0.0907 -0.0115 0.356 Uiso 1 1 calc R U . . .
H13L H 0.5738 0.1238 -0.0256 0.356 Uiso 1 1 calc R U . . .
C138 C 0.6084(4) 0.1622(10) 0.0151(5) 0.245(9) Uani 1 1 d . U . . .
H13M H 0.6214 0.1607 0.0261 0.368 Uiso 1 1 calc R U . . .
H13N H 0.6079 0.1511 -0.0107 0.368 Uiso 1 1 calc R U . . .
H13O H 0.6032 0.2120 0.0183 0.368 Uiso 1 1 calc R U . . .
C139 C 0.5045(2) 0.5486(9) 0.0868(5) 0.163(5) Uani 1 1 d D . . . .
C140 C 0.4941(2) 0.4826(10) 0.0745(4) 0.162(5) Uani 1 1 d D . . . .
C141 C 0.48427(17) 0.4647(11) 0.1032(5) 0.167(6) Uani 1 1 d D . . . .
C142 C 0.4891(2) 0.5124(10) 0.1324(5) 0.178(7) Uani 1 1 d D . . . .
C143 C 0.5011(2) 0.5659(10) 0.1207(6) 0.188(7) Uani 1 1 d D . . . .
C144 C 0.5184(2) 0.5947(10) 0.0630(6) 0.210(8) Uani 1 1 d . . . . .
H14D H 0.5120 0.6042 0.0389 0.314 Uiso 1 1 calc R U . . .
H14E H 0.5297 0.5652 0.0610 0.314 Uiso 1 1 calc R U . . .
H14F H 0.5218 0.6424 0.0749 0.314 Uiso 1 1 calc R U . . .
C145 C 0.4931(3) 0.4470(14) 0.0373(6) 0.252(10) Uani 1 1 d D . . . .
H14M H 0.4992 0.3979 0.0392 0.377 Uiso 1 1 calc R U . . .
H14N H 0.4995 0.4791 0.0213 0.377 Uiso 1 1 calc R U . . .
H14O H 0.4800 0.4410 0.0275 0.377 Uiso 1 1 calc R U . . .
C146 C 0.47274(19) 0.3936(12) 0.1046(6) 0.222(8) Uani 1 1 d . . . . .
H14A H 0.4612 0.4047 0.1153 0.333 Uiso 1 1 calc R U . . .
H14B H 0.4800 0.3560 0.1193 0.333 Uiso 1 1 calc R U . . .
H14C H 0.4696 0.3742 0.0801 0.333 Uiso 1 1 calc R U . . .
C147 C 0.4816(3) 0.5116(15) 0.1692(5) 0.261(11) Uani 1 1 d D . . . .
H14J H 0.4680 0.5058 0.1659 0.392 Uiso 1 1 calc R U . . .
H14K H 0.4849 0.5587 0.1817 0.392 Uiso 1 1 calc R U . . .
H14L H 0.4872 0.4697 0.1835 0.392 Uiso 1 1 calc R U . . .
C148 C 0.5081(3) 0.6339(11) 0.1425(7) 0.254(11) Uani 1 1 d . . . . .
H14G H 0.5193 0.6536 0.1332 0.381 Uiso 1 1 calc R U . . .
H14H H 0.5110 0.6196 0.1678 0.381 Uiso 1 1 calc R U . . .
H14I H 0.4983 0.6724 0.1406 0.381 Uiso 1 1 calc R U . . .
C149 C 0.71998(14) 0.2511(8) 0.5072(4) 0.132(4) Uani 1 1 d . . . . .
C150 C 0.71317(15) 0.1764(9) 0.5100(3) 0.131(4) Uani 1 1 d . . . . .
C151 C 0.71380(15) 0.1389(7) 0.4786(4) 0.123(3) Uani 1 1 d . . . . .
C152 C 0.72138(13) 0.1856(6) 0.4535(3) 0.113(3) Uani 1 1 d . . . . .
C153 C 0.72477(13) 0.2554(6) 0.4699(3) 0.111(3) Uani 1 1 d . . . . .
C154 C 0.7218(2) 0.3100(9) 0.5357(5) 0.196(7) Uani 1 1 d . U . . .
H15J H 0.7175 0.2901 0.5579 0.295 Uiso 1 1 calc R U . . .
H15K H 0.7141 0.3533 0.5275 0.295 Uiso 1 1 calc R U . . .
H15L H 0.7349 0.3254 0.5405 0.295 Uiso 1 1 calc R U . . .
C155 C 0.7046(2) 0.1402(9) 0.5438(3) 0.178(6) Uani 1 1 d . . . . .
H15M H 0.7055 0.1763 0.5637 0.267 Uiso 1 1 calc R U . . .
H15N H 0.6915 0.1272 0.5370 0.267 Uiso 1 1 calc R U . . .
H15O H 0.7117 0.0950 0.5515 0.267 Uiso 1 1 calc R U . . .
C156 C 0.7078(2) 0.0540(8) 0.4715(4) 0.164(5) Uani 1 1 d . . . . .
H15D H 0.7032 0.0474 0.4460 0.246 Uiso 1 1 calc R U . . .
H15E H 0.6979 0.0409 0.4864 0.246 Uiso 1 1 calc R U . . .
H15F H 0.7186 0.0213 0.4777 0.246 Uiso 1 1 calc R U . . .
C157 C 0.72502(16) 0.1712(7) 0.4161(3) 0.144(4) Uani 1 1 d . . . . .
H15A H 0.7378 0.1521 0.4159 0.216 Uiso 1 1 calc R U . . .
H15B H 0.7236 0.2179 0.4023 0.216 Uiso 1 1 calc R U . . .
H15C H 0.7161 0.1342 0.4052 0.216 Uiso 1 1 calc R U . . .
C158 C 0.73187(16) 0.3241(7) 0.4538(5) 0.164(5) Uani 1 1 d . . . . .
H15G H 0.7325 0.3162 0.4279 0.246 Uiso 1 1 calc R U . . .
H15H H 0.7444 0.3356 0.4655 0.246 Uiso 1 1 calc R U . . .
H15I H 0.7235 0.3659 0.4572 0.246 Uiso 1 1 calc R U . . .
C159 C 0.6036(3) 0.4689(12) 0.5799(4) 0.170(7) Uani 1 1 d . . . . .
C160 C 0.6069(3) 0.5445(11) 0.5615(5) 0.195(7) Uani 1 1 d D U . . .
C161 C 0.5931(2) 0.5543(7) 0.5335(4) 0.146(4) Uani 1 1 d D . . . .
C162 C 0.57936(18) 0.4962(6) 0.5350(3) 0.132(4) Uani 1 1 d D . . . .
C163 C 0.5862(3) 0.4449(9) 0.5612(6) 0.212(10) Uani 1 1 d . . . . .
C164 C 0.6126(4) 0.4247(14) 0.6081(5) 0.272(11) Uani 1 1 d . U . . .
H16M H 0.6033 0.4069 0.6235 0.408 Uiso 1 1 calc R U . . .
H16N H 0.6220 0.4549 0.6225 0.408 Uiso 1 1 calc R U . . .
H16O H 0.6186 0.3818 0.5979 0.408 Uiso 1 1 calc R U . . .
C165 C 0.6252(3) 0.5905(15) 0.5716(6) 0.265(11) Uani 1 1 d . U . . .
H16J H 0.6287 0.6158 0.5500 0.398 Uiso 1 1 calc R U . . .
H16K H 0.6353 0.5567 0.5811 0.398 Uiso 1 1 calc R U . . .
H16L H 0.6231 0.6278 0.5899 0.398 Uiso 1 1 calc R U . . .
C166 C 0.5927(3) 0.6239(7) 0.5118(5) 0.199(7) Uani 1 1 d . U . . .
H16D H 0.6052 0.6464 0.5142 0.299 Uiso 1 1 calc R U . . .
H16E H 0.5838 0.6591 0.5205 0.299 Uiso 1 1 calc R U . . .
H16F H 0.5889 0.6121 0.4864 0.299 Uiso 1 1 calc R U . . .
C167 C 0.5617(2) 0.4942(8) 0.5102(4) 0.171(5) Uani 1 1 d . U . . .
H16A H 0.5607 0.4464 0.4973 0.256 Uiso 1 1 calc R U . . .
H16B H 0.5617 0.5353 0.4928 0.256 Uiso 1 1 calc R U . . .
H16C H 0.5510 0.4997 0.5241 0.256 Uiso 1 1 calc R U . . .
C168 C 0.5743(3) 0.3700(9) 0.5674(5) 0.223(8) Uani 1 1 d . U . . .
H16G H 0.5667 0.3565 0.5448 0.334 Uiso 1 1 calc R U . . .
H16H H 0.5660 0.3792 0.5861 0.334 Uiso 1 1 calc R U . . .
H16I H 0.5828 0.3290 0.5749 0.334 Uiso 1 1 calc R U . . .
C169 C 0.7159(2) 0.9386(7) 0.3395(5) 0.184(7) Uani 1 1 d D . . . .
C170 C 0.7550(2) 0.4811(8) 0.3933(3) 0.134(4) Uani 1 1 d . . . . .
C171 C 0.4597(3) 0.6960(10) 0.0502(6) 0.216(7) Uani 1 1 d D U . . .
C177 C 0.5945(3) 0.4064(14) 0.1674(9) 0.288(12) Uani 1 1 d D U . . .
O41 O 0.57632(16) 0.3621(6) 0.1735(3) 0.194(4) Uani 1 1 d D . . . .

loop_
_atom_site_aniso_label
_atom_site_aniso_U_11
_atom_site_aniso_U_22
_atom_site_aniso_U_33
_atom_site_aniso_U_23
_atom_site_aniso_U_13
_atom_site_aniso_U_12
Rh1 0.1082(4) 0.0649(3) 0.0844(4) -0.0087(2) 0.0192(3) -0.0060(3)
Rh2 0.1154(5) 0.0829(4) 0.1486(6) -0.0013(4) 0.0506(5) -0.0157(3)
Rh3 0.0750(4) 0.0689(3) 0.1260(5) -0.0077(3) 0.0385(3) -0.0105(2)
Rh4 0.0984(4) 0.0912(4) 0.0941(4) -0.0085(3) 0.0424(3) -0.0161(3)
Rh5 0.1526(7) 0.1077(5) 0.0843(4) -0.0040(3) 0.0074(4) 0.0307(4)
Rh6 0.0798(4) 0.1407(6) 0.1584(7) 0.0257(5) 0.0568(5) 0.0093(4)
Rh7 0.0747(4) 0.1122(4) 0.0998(4) -0.0170(3) 0.0034(3) 0.0225(3)
Rh8 0.1332(7) 0.1487(6) 0.1498(7) 0.0327(5) 0.0797(6) 0.0566(5)
N1 0.098(4) 0.075(4) 0.089(4) -0.007(3) 0.028(4) -0.008(3)
N2 0.080(4) 0.081(4) 0.147(7) -0.011(4) 0.041(5) -0.001(3)
N3 0.122(6) 0.085(5) 0.158(8) 0.003(5) 0.063(6) 0.001(4)
N4 0.092(4) 0.084(4) 0.107(5) -0.002(4) 0.049(4) -0.005(3)
N5 0.141(7) 0.110(5) 0.078(4) 0.001(4) 0.015(4) 0.028(5)
N6 0.081(4) 0.094(4) 0.094(4) -0.008(4) 0.017(3) 0.004(3)
N7 0.115(6) 0.115(5) 0.174(8) -0.015(5) 0.073(6) -0.013(5)
N8 0.093(5) 0.109(5) 0.181(8) 0.023(6) 0.058(5) 0.020(5)
O1 0.114(4) 0.070(3) 0.087(3) 0.008(2) 0.023(3) -0.003(3)
O2 0.103(4) 0.083(3) 0.091(3) -0.003(2) 0.012(3) -0.003(3)
O3 0.119(5) 0.078(3) 0.133(5) -0.005(3) 0.035(4) 0.000(3)
O4 0.130(5) 0.082(3) 0.122(4) 0.015(3) 0.050(4) 0.003(3)
O5 0.078(3) 0.083(3) 0.121(4) 0.014(3) 0.027(3) -0.006(2)
O6 0.082(3) 0.073(3) 0.097(3) -0.001(2) 0.035(3) -0.008(2)
O7 0.082(3) 0.084(3) 0.092(3) 0.000(2) 0.028(3) -0.001(2)
O8 0.090(4) 0.125(4) 0.091(3) 0.025(3) 0.022(3) -0.015(3)
O9 0.107(4) 0.107(4) 0.093(3) 0.002(3) 0.026(3) 0.021(3)
O10 0.128(5) 0.104(4) 0.107(4) 0.001(3) 0.016(3) -0.013(4)
O11 0.080(4) 0.136(5) 0.144(5) 0.008(4) 0.044(4) -0.020(3)
O12 0.084(4) 0.105(4) 0.157(5) 0.015(4) 0.053(4) 0.010(3)
O13 0.083(3) 0.102(3) 0.100(3) -0.004(3) 0.013(3) 0.013(3)
O14 0.101(4) 0.098(3) 0.107(4) 0.001(3) 0.021(3) 0.020(3)
O15 0.112(5) 0.143(5) 0.175(6) 0.020(5) 0.067(5) 0.038(4)
O16 0.122(5) 0.119(4) 0.150(5) 0.006(4) 0.063(4) 0.040(4)
O17 0.232(9) 0.095(4) 0.150(6) 0.006(4) 0.036(6) -0.015(5)
O18 0.147(7) 0.160(7) 0.219(10) 0.017(6) -0.019(7) -0.027(6)
O19 0.46(2) 0.179(9) 0.145(8) -0.012(6) 0.095(10) -0.072(11)
O20 0.279(13) 0.323(15) 0.096(5) -0.035(7) 0.034(7) 0.125(11)
O21 0.185(8) 0.136(6) 0.150(6) -0.022(5) -0.017(6) 0.033(6)
O22 0.143(8) 0.296(14) 0.207(10) -0.103(10) 0.010(7) 0.021(8)
O23 0.155(8) 0.211(10) 0.290(14) -0.077(9) -0.085(9) 0.099(8)
O24 0.233(12) 0.157(8) 0.281(14) -0.017(8) 0.054(10) -0.010(8)
O25 0.209(12) 0.299(15) 0.171(9) -0.033(10) 0.015(9) 0.011(10)
S1 0.0950(13) 0.0740(10) 0.1191(15) -0.0104(10) 0.0337(12) -0.0043(9)
S2 0.1108(16) 0.0857(12) 0.1135(15) -0.0092(11) 0.0304(13) -0.0097(11)
S3 0.0931(14) 0.0900(12) 0.1138(15) 0.0078(10) 0.0284(12) 0.0117(10)
S4 0.0943(13) 0.0847(11) 0.1077(14) 0.0006(10) 0.0362(11) 0.0005(9)
S5 0.0858(12) 0.0719(9) 0.1024(13) 0.0016(8) 0.0318(10) 0.0058(8)
S6 0.1050(14) 0.0723(10) 0.0953(13) -0.0002(9) 0.0229(11) 0.0000(9)
S7 0.126(2) 0.1030(15) 0.157(3) -0.0005(15) 0.0526(18) 0.0009(13)
S8 0.1067(17) 0.1151(17) 0.174(3) -0.0019(16) 0.0542(18) -0.0095(13)
S9 0.203(3) 0.0950(16) 0.126(2) 0.0061(14) 0.049(2) 0.0239(19)
S10 0.169(4) 0.219(4) 0.128(3) -0.053(3) -0.001(2) 0.060(3)
S11 0.188(5) 0.201(5) 0.236(6) -0.052(4) 0.066(4) -0.015(4)
F1 0.246(9) 0.086(4) 0.295(11) -0.010(5) -0.050(8) 0.005(5)
F2 0.320(14) 0.160(7) 0.330(14) -0.051(8) 0.180(12) 0.009(8)
F3 0.238(13) 0.237(12) 0.51(2) 0.013(13) -0.078(15) 0.001(10)
F4 0.198(7) 0.197(7) 0.117(5) -0.012(4) 0.034(5) 0.002(5)
F5 0.213(9) 0.156(6) 0.163(6) -0.015(4) 0.041(6) 0.014(6)
F6 0.286(12) 0.244(9) 0.158(6) 0.010(6) 0.040(7) 0.123(9)
F7 0.208(11) 0.351(17) 0.44(2) 0.157(15) 0.017(12) 0.081(11)
F8 0.301(15) 0.232(11) 0.260(12) 0.006(9) 0.016(11) -0.037(10)
F9 0.41(2) 0.171(9) 0.378(18) -0.022(10) -0.100(15) 0.009(10)
C1 0.110(6) 0.059(4) 0.093(5) 0.004(3) 0.025(5) -0.013(4)
C2 0.107(6) 0.056(3) 0.096(5) -0.012(3) 0.018(5) -0.013(4)
C3 0.102(6) 0.071(4) 0.109(6) 0.007(4) 0.013(5) -0.003(4)
C4 0.111(7) 0.067(4) 0.112(6) -0.015(4) 0.031(5) -0.011(4)
C5 0.106(6) 0.071(4) 0.111(6) -0.001(4) 0.026(5) -0.015(4)
C6 0.104(6) 0.067(4) 0.107(6) 0.004(4) 0.018(5) -0.001(4)
C7 0.077(5) 0.068(4) 0.097(5) -0.002(3) 0.023(4) -0.015(3)
C8 0.077(4) 0.057(3) 0.090(5) -0.004(3) 0.020(4) -0.005(3)
C9 0.075(4) 0.075(4) 0.083(4) 0.009(3) 0.024(4) -0.001(3)
C10 0.068(4) 0.076(4) 0.082(4) -0.001(3) 0.020(3) -0.015(3)
C11 0.077(5) 0.084(4) 0.096(5) 0.017(4) 0.026(4) -0.013(4)
C12 0.071(5) 0.089(4) 0.098(5) 0.024(4) 0.008(4) -0.011(4)
C13 0.106(6) 0.074(4) 0.096(6) -0.011(4) 0.030(5) -0.012(4)
C14 0.087(5) 0.093(5) 0.103(5) -0.019(4) 0.022(4) -0.011(4)
C15 0.086(5) 0.076(5) 0.111(6) -0.005(4) 0.040(5) 0.000(4)
C16 0.110(6) 0.077(5) 0.120(7) 0.008(4) 0.044(6) 0.006(4)
C17 0.120(6) 0.058(4) 0.106(6) -0.001(4) 0.027(5) -0.004(4)
C18 0.070(4) 0.063(3) 0.078(4) 0.005(3) 0.028(3) 0.018(3)
C19 0.090(5) 0.082(5) 0.127(7) 0.000(4) 0.045(5) 0.002(4)
C20 0.082(5) 0.077(4) 0.126(6) -0.006(4) 0.047(5) 0.005(4)
C21 0.075(4) 0.061(3) 0.098(5) -0.006(3) 0.029(4) -0.001(3)
C22 0.093(6) 0.076(4) 0.137(8) 0.013(5) 0.042(6) -0.003(4)
C23 0.074(4) 0.089(4) 0.078(4) -0.015(4) 0.009(4) 0.014(3)
C24 0.099(6) 0.089(5) 0.127(8) -0.012(5) 0.016(6) -0.018(5)
C25 0.110(6) 0.084(5) 0.133(7) -0.004(5) 0.030(5) -0.013(5)
C26 0.084(5) 0.083(5) 0.117(7) 0.008(4) 0.044(5) 0.011(4)
C27 0.095(6) 0.091(5) 0.105(6) -0.008(4) 0.029(5) -0.002(4)
C28 0.094(6) 0.078(5) 0.145(7) -0.008(5) 0.041(5) -0.009(4)
C29 0.130(8) 0.084(6) 0.144(8) -0.011(5) 0.043(6) -0.012(5)
C30 0.114(7) 0.085(5) 0.145(9) 0.006(5) 0.035(7) 0.008(5)
C31 0.082(5) 0.097(6) 0.120(7) -0.011(5) 0.036(5) -0.001(4)
C32 0.125(7) 0.072(5) 0.125(7) 0.007(5) 0.036(6) 0.012(5)
C33 0.126(8) 0.097(6) 0.127(8) 0.007(6) 0.040(7) 0.004(6)
C34 0.075(4) 0.108(5) 0.061(4) 0.002(4) 0.009(3) 0.022(4)
C35 0.094(5) 0.065(4) 0.141(8) 0.005(4) 0.057(5) 0.004(4)
C36 0.081(5) 0.075(4) 0.121(6) 0.009(4) 0.042(4) 0.015(4)
C37 0.076(5) 0.077(4) 0.112(6) -0.002(4) 0.039(4) 0.009(3)
C38 0.081(5) 0.073(4) 0.135(7) -0.002(4) 0.049(5) 0.003(3)
C39 0.058(3) 0.070(3) 0.058(3) 0.004(3) 0.020(3) -0.002(3)
C40 0.106(6) 0.081(5) 0.099(6) -0.002(4) 0.038(5) -0.005(4)
C41 0.103(6) 0.092(5) 0.109(6) -0.003(5) 0.029(5) 0.006(4)
C42 0.081(5) 0.090(5) 0.100(6) 0.007(4) 0.034(5) 0.007(4)
C43 0.094(6) 0.077(5) 0.125(7) 0.026(4) 0.026(5) 0.007(4)
C44 0.098(6) 0.092(5) 0.120(6) 0.011(5) 0.026(5) -0.009(4)
C45 0.132(9) 0.106(7) 0.163(10) -0.061(7) 0.040(8) -0.028(6)
C46 0.138(9) 0.105(6) 0.094(6) -0.024(5) 0.017(6) 0.003(6)
C47 0.116(7) 0.103(6) 0.098(6) -0.032(5) 0.029(5) 0.007(5)
C48 0.149(9) 0.088(5) 0.092(6) 0.000(5) 0.035(6) 0.025(6)
C49 0.178(11) 0.090(6) 0.123(8) -0.009(6) 0.033(8) 0.034(7)
C50 0.243(18) 0.214(15) 0.28(2) -0.144(15) 0.078(15) -0.076(14)
C51 0.177(12) 0.198(12) 0.108(8) -0.026(8) 0.006(8) 0.041(10)
C52 0.141(9) 0.143(9) 0.159(10) -0.004(7) 0.068(8) -0.021(7)
C53 0.116(9) 0.186(11) 0.147(10) -0.007(8) 0.023(8) 0.038(8)
C54 0.269(19) 0.085(6) 0.260(17) 0.018(8) 0.130(15) 0.035(9)
C55 0.144(10) 0.086(7) 0.244(16) 0.002(8) 0.092(11) -0.027(6)
C56 0.125(8) 0.117(8) 0.170(11) 0.019(8) 0.068(8) -0.007(6)
C57 0.117(8) 0.148(10) 0.211(12) 0.005(10) 0.062(9) -0.011(7)
C58 0.114(10) 0.163(13) 0.224(19) 0.019(13) 0.028(11) -0.035(9)
C59 0.174(14) 0.192(16) 0.141(11) -0.043(11) 0.053(10) -0.085(12)
C60 0.243(16) 0.105(8) 0.290(18) -0.015(9) 0.130(14) -0.037(9)
C61 0.185(13) 0.217(14) 0.184(14) 0.009(11) 0.090(11) -0.033(11)
C62 0.156(11) 0.166(11) 0.309(19) -0.029(12) 0.103(12) 0.039(9)
C63 0.157(15) 0.27(2) 0.31(3) 0.10(2) -0.027(16) -0.052(15)
C64 0.25(2) 0.50(5) 0.24(2) -0.01(3) 0.074(19) -0.25(3)
C65 0.073(5) 0.086(5) 0.117(7) 0.002(4) 0.035(5) -0.013(4)
C66 0.074(5) 0.098(5) 0.110(6) -0.011(5) 0.039(5) -0.016(4)
C67 0.067(5) 0.108(6) 0.114(6) -0.002(5) 0.024(4) -0.009(4)
C68 0.073(5) 0.087(5) 0.158(9) -0.003(5) 0.042(5) -0.011(4)
C69 0.097(6) 0.109(6) 0.115(7) -0.006(5) 0.040(5) -0.020(5)
C70 0.118(7) 0.093(5) 0.141(8) 0.009(5) 0.031(6) -0.010(5)
C71 0.109(7) 0.127(7) 0.123(7) -0.021(6) 0.032(6) -0.022(5)
C72 0.089(7) 0.165(10) 0.187(11) 0.031(9) 0.029(7) -0.018(6)
C73 0.117(8) 0.124(8) 0.203(12) -0.052(7) 0.068(8) -0.006(6)
C74 0.115(8) 0.133(8) 0.137(9) -0.014(6) 0.037(6) -0.011(6)
C75 0.231(13) 0.115(8) 0.156(10) -0.055(8) 0.082(10) -0.022(9)
C76 0.134(8) 0.120(7) 0.145(8) -0.017(7) 0.074(7) 0.015(7)
C77 0.205(12) 0.123(7) 0.137(9) -0.028(7) 0.112(9) -0.031(8)
C78 0.28(2) 0.256(19) 0.057(6) -0.028(8) 0.004(9) 0.113(17)
C79 0.28(2) 0.143(10) 0.126(10) -0.049(9) 0.081(12) -0.085(12)
C80 0.278(19) 0.099(7) 0.245(16) 0.030(9) 0.151(15) 0.023(9)
C81 0.26(2) 0.141(10) 0.268(18) 0.001(11) 0.147(17) 0.043(12)
C82 0.32(2) 0.199(14) 0.269(17) 0.001(12) 0.232(17) -0.020(13)
C83 0.37(3) 0.41(3) 0.169(16) -0.067(19) 0.041(19) -0.02(2)
C84 0.36(3) 0.29(2) 0.248(19) -0.131(17) 0.094(18) -0.19(2)
C85 0.090(5) 0.095(5) 0.085(5) 0.008(4) 0.013(4) 0.008(4)
C86 0.094(6) 0.109(6) 0.101(6) -0.007(5) 0.011(5) -0.005(5)
C87 0.095(6) 0.109(7) 0.126(7) 0.008(5) 0.018(5) -0.022(5)
C88 0.086(6) 0.126(7) 0.104(6) 0.019(5) 0.028(5) -0.009(5)
C89 0.081(5) 0.110(6) 0.113(6) 0.001(5) 0.035(5) -0.013(4)
C90 0.086(5) 0.092(5) 0.109(6) 0.003(4) 0.034(4) -0.001(4)
C91 0.075(5) 0.103(5) 0.087(5) -0.003(4) 0.014(4) 0.018(4)
C92 0.082(5) 0.104(6) 0.093(5) -0.012(4) 0.013(4) 0.023(4)
C93 0.097(6) 0.116(6) 0.129(7) 0.012(5) 0.035(5) 0.011(5)
C94 0.099(6) 0.127(7) 0.109(6) -0.009(5) 0.034(5) 0.023(5)
C95 0.096(6) 0.113(6) 0.123(7) 0.015(5) 0.040(5) 0.031(5)
C96 0.101(6) 0.096(5) 0.106(6) -0.006(4) 0.022(5) 0.016(4)
C97 0.134(8) 0.098(5) 0.090(6) 0.005(5) 0.017(5) 0.011(5)
C98 0.133(7) 0.082(5) 0.079(5) 0.004(4) 0.019(5) 0.020(5)
C99 0.106(6) 0.087(5) 0.098(6) 0.000(4) 0.020(5) 0.023(5)
C100 0.120(7) 0.134(7) 0.086(6) 0.003(5) 0.027(6) 0.010(6)
C101 0.128(8) 0.116(7) 0.096(7) 0.003(5) 0.022(6) 0.012(6)
C102 0.075(4) 0.058(3) 0.074(4) 0.009(3) 0.032(3) 0.011(3)
C103 0.081(5) 0.099(5) 0.083(5) 0.008(4) 0.022(4) 0.016(4)
C104 0.084(5) 0.080(4) 0.087(5) -0.002(4) 0.026(4) 0.003(4)
C105 0.084(5) 0.075(4) 0.078(4) -0.007(3) 0.025(4) 0.005(3)
C106 0.080(5) 0.084(4) 0.101(6) 0.011(4) 0.028(4) 0.002(4)
C107 0.089(5) 0.056(3) 0.098(5) -0.010(3) 0.037(4) -0.009(3)
C108 0.081(5) 0.098(5) 0.102(6) -0.018(5) 0.011(5) -0.010(4)
C109 0.101(5) 0.074(4) 0.091(5) 0.009(4) 0.034(4) -0.005(4)
C110 0.072(4) 0.075(4) 0.093(5) 0.004(4) 0.017(4) 0.008(3)
C111 0.105(6) 0.092(5) 0.097(6) 0.011(4) 0.009(5) -0.015(4)
C112 0.100(6) 0.094(5) 0.104(6) -0.011(4) 0.009(5) -0.002(5)
C113 0.100(7) 0.129(8) 0.151(10) 0.021(7) 0.050(7) 0.006(6)
C114 0.132(9) 0.113(7) 0.168(11) 0.001(7) 0.067(9) -0.006(6)
C115 0.106(8) 0.142(9) 0.139(9) 0.007(7) 0.025(7) -0.002(7)
C116 0.138(10) 0.131(8) 0.189(13) 0.017(9) 0.058(10) -0.033(7)
C117 0.138(10) 0.148(10) 0.164(11) -0.010(8) 0.065(9) -0.040(8)
C118 0.126(8) 0.099(6) 0.166(10) -0.001(6) 0.059(7) 0.002(6)
C119 0.111(7) 0.108(7) 0.160(10) 0.010(7) 0.043(7) -0.001(6)
C120 0.090(6) 0.122(7) 0.148(9) 0.002(7) 0.049(6) 0.012(5)
C121 0.079(6) 0.109(6) 0.142(8) 0.014(6) 0.045(6) 0.012(5)
C122 0.078(6) 0.132(8) 0.148(9) -0.004(7) 0.049(6) 0.006(5)
C123 0.086(5) 0.080(5) 0.175(9) 0.000(5) 0.069(6) -0.007(4)
C124 0.095(7) 0.145(10) 0.172(12) 0.046(9) 0.057(8) 0.013(7)
C125 0.104(8) 0.134(8) 0.172(11) 0.048(9) 0.027(8) 0.008(6)
C126 0.089(6) 0.112(7) 0.172(11) 0.026(7) 0.071(7) 0.023(5)
C127 0.125(8) 0.108(7) 0.132(9) 0.004(6) 0.061(7) 0.008(6)
C128 0.118(8) 0.138(8) 0.127(8) 0.013(7) 0.053(7) 0.021(6)
C129 0.172(11) 0.130(8) 0.124(8) -0.029(7) 0.034(8) 0.040(8)
C130 0.201(13) 0.116(8) 0.088(6) -0.008(6) -0.002(8) 0.034(9)
C131 0.24(2) 0.135(11) 0.144(12) -0.049(10) -0.014(13) 0.029(12)
C132 0.214(13) 0.154(10) 0.100(8) -0.032(7) -0.013(9) 0.057(10)
C133 0.29(2) 0.104(7) 0.107(8) -0.004(6) 0.073(12) 0.051(10)
C134 0.179(15) 0.249(19) 0.195(15) -0.048(13) 0.044(12) 0.073(13)
C135 0.32(2) 0.115(8) 0.158(11) 0.010(8) 0.024(12) 0.076(11)
C136 0.204(18) 0.209(17) 0.25(2) -0.095(15) -0.025(16) 0.002(14)
C137 0.32(2) 0.238(16) 0.130(10) -0.057(11) -0.061(13) 0.110(16)
C138 0.37(2) 0.199(14) 0.195(14) 0.007(12) 0.158(16) 0.057(15)
C139 0.112(9) 0.170(12) 0.211(15) 0.041(11) 0.041(10) 0.026(9)
C140 0.110(9) 0.205(15) 0.169(13) 0.020(11) 0.014(9) 0.031(10)
C141 0.089(8) 0.239(17) 0.185(13) 0.033(12) 0.062(9) 0.018(9)
C142 0.133(11) 0.202(14) 0.218(16) 0.055(13) 0.098(12) 0.063(10)
C143 0.133(11) 0.191(15) 0.253(19) 0.021(14) 0.086(13) 0.043(10)
C144 0.150(12) 0.208(14) 0.29(2) 0.080(14) 0.111(13) 0.014(10)
C145 0.162(16) 0.37(3) 0.23(2) 0.00(2) 0.032(15) -0.053(17)
C146 0.094(9) 0.31(2) 0.27(2) 0.063(17) 0.043(11) -0.025(11)
C147 0.173(15) 0.42(3) 0.208(16) 0.048(18) 0.109(13) 0.104(18)
C148 0.24(2) 0.163(15) 0.36(3) -0.047(17) 0.07(2) 0.012(14)
C149 0.080(6) 0.161(10) 0.145(10) -0.053(8) -0.032(6) 0.032(6)
C150 0.098(7) 0.185(12) 0.106(7) 0.000(8) -0.011(6) 0.062(8)
C151 0.093(7) 0.133(8) 0.140(9) -0.014(7) 0.005(6) 0.030(6)
C152 0.080(6) 0.133(8) 0.122(7) -0.029(6) -0.009(5) 0.034(5)
C153 0.072(5) 0.128(8) 0.131(8) -0.019(6) -0.005(5) 0.015(5)
C154 0.138(11) 0.227(15) 0.213(14) -0.104(12) -0.033(10) 0.036(10)
C155 0.195(14) 0.223(15) 0.112(8) 0.026(9) -0.004(9) 0.032(11)
C156 0.169(12) 0.167(12) 0.156(10) -0.017(8) 0.021(9) 0.050(9)
C157 0.111(8) 0.180(10) 0.148(9) -0.030(8) 0.045(7) 0.022(7)
C158 0.086(7) 0.141(10) 0.261(16) -0.033(10) -0.004(8) -0.001(6)
C159 0.164(13) 0.249(19) 0.103(8) 0.007(10) 0.036(9) 0.097(13)
C160 0.222(17) 0.195(16) 0.189(17) 0.026(13) 0.115(15) 0.075(12)
C161 0.158(11) 0.140(9) 0.157(11) 0.016(8) 0.086(9) 0.026(9)
C162 0.144(10) 0.115(7) 0.152(9) 0.028(7) 0.092(8) 0.038(7)
C163 0.28(2) 0.172(12) 0.222(17) 0.101(13) 0.187(18) 0.128(15)
C164 0.31(2) 0.34(2) 0.171(14) 0.022(15) 0.045(15) 0.18(2)
C165 0.220(17) 0.35(2) 0.231(18) -0.139(18) 0.057(15) 0.041(15)
C166 0.267(17) 0.128(9) 0.233(14) 0.036(9) 0.166(13) 0.021(9)
C167 0.156(12) 0.173(11) 0.192(12) 0.026(9) 0.058(10) 0.065(9)
C168 0.256(14) 0.193(12) 0.251(14) 0.062(10) 0.169(12) 0.014(10)
C169 0.132(11) 0.138(12) 0.28(2) -0.054(13) 0.003(13) -0.040(9)
C170 0.148(11) 0.145(9) 0.112(8) 0.002(7) 0.025(8) 0.022(9)
C171 0.195(14) 0.174(13) 0.273(17) 0.009(13) 0.003(14) 0.020(12)
C177 0.182(16) 0.26(2) 0.43(3) -0.04(2) 0.098(19) -0.002(16)
O41 0.185(9) 0.190(8) 0.218(10) 0.023(7) 0.066(8) -0.007(7)

loop_
_atom_type_symbol
_atom_type_description
_atom_type_scat_dispersion_real
_atom_type_scat_dispersion_imag
_atom_type_scat_source
C C 0.0137 0.0067 'International Tables Vol C Tables 4.2.6.8 and 6.1.1.4'
H H 0.0000 0.0000 'International Tables Vol C Tables 4.2.6.8 and 6.1.1.4'
F F 0.0583 0.0400 'International Tables Vol C Tables 4.2.6.8 and 6.1.1.4'
N N 0.0241 0.0134 'International Tables Vol C Tables 4.2.6.8 and 6.1.1.4'
O O 0.0389 0.0241 'International Tables Vol C Tables 4.2.6.8 and 6.1.1.4'
Rh Rh -0.0161 2.8414 'International Tables Vol C Tables 4.2.6.8 and 6.1.1.4'
S S 0.2925 0.4295 'International Tables Vol C Tables 4.2.6.8 and 6.1.1.4'

loop_
_geom_angle_atom_site_label_1
_geom_angle_atom_site_label_2
_geom_angle_atom_site_label_3
_geom_angle
_geom_angle_site_symmetry_1
_geom_angle_site_symmetry_3
_geom_angle_publ_flag
C48 Rh1 O1 110.5(3) . . ?
C48 Rh1 C46 64.1(4) . . ?
O1 Rh1 C46 155.8(3) . . ?
C48 Rh1 O2 167.2(3) . . ?
O1 Rh1 O2 77.0(2) . . ?
C46 Rh1 O2 104.7(4) . . ?
C48 Rh1 N1 105.4(4) . . ?
O1 Rh1 N1 84.4(2) . . ?
C46 Rh1 N1 119.8(3) . . ?
O2 Rh1 N1 85.2(2) . . ?
C48 Rh1 C49 39.0(4) . . ?
O1 Rh1 C49 93.9(3) . . ?
C46 Rh1 C49 66.8(4) . . ?
O2 Rh1 C49 132.8(4) . . ?
N1 Rh1 C49 140.8(5) . . ?
C48 Rh1 C45 65.5(4) . . ?
O1 Rh1 C45 115.4(4) . . ?
C46 Rh1 C45 40.3(4) . . ?
O2 Rh1 C45 102.1(4) . . ?
N1 Rh1 C45 159.9(4) . . ?
C49 Rh1 C45 40.4(5) . . ?
C48 Rh1 C47 38.3(3) . . ?
O1 Rh1 C47 148.0(3) . . ?
C46 Rh1 C47 36.9(4) . . ?
O2 Rh1 C47 134.9(3) . . ?
N1 Rh1 C47 96.6(3) . . ?
C49 Rh1 C47 65.3(4) . . ?
C45 Rh1 C47 64.9(4) . . ?
C57 Rh2 O4 150.3(5) . . ?
C57 Rh2 N3 96.0(5) . . ?
O4 Rh2 N3 85.1(3) . . ?
C57 Rh2 C58 38.4(4) . . ?
O4 Rh2 C58 156.1(6) . . ?
N3 Rh2 C58 118.6(6) . . ?
C57 Rh2 C59 64.4(6) . . ?
O4 Rh2 C59 118.0(6) . . ?
N3 Rh2 C59 156.9(6) . . ?
C58 Rh2 C59 38.3(4) . . ?
C57 Rh2 O3 133.1(5) . . ?
O4 Rh2 O3 76.5(2) . . ?
N3 Rh2 O3 87.4(3) . . ?
C58 Rh2 O3 100.2(6) . . ?
C59 Rh2 O3 97.2(5) . . ?
C57 Rh2 C56 39.6(4) . . ?
O4 Rh2 C56 112.0(4) . . ?
N3 Rh2 C56 108.5(4) . . ?
C58 Rh2 C56 65.4(6) . . ?
C59 Rh2 C56 65.0(5) . . ?
O3 Rh2 C56 162.1(4) . . ?
C57 Rh2 C55 65.9(5) . . ?
O4 Rh2 C55 97.6(4) . . ?
N3 Rh2 C55 147.0(6) . . ?
C58 Rh2 C55 64.6(6) . . ?
C59 Rh2 C55 37.6(4) . . ?
O3 Rh2 C55 125.3(5) . . ?
C56 Rh2 C55 40.2(5) . . ?
O5 Rh3 C67 99.3(3) . . ?
O5 Rh3 O6 76.10(19) . . ?
C67 Rh3 O6 155.9(3) . . ?
O5 Rh3 C66 98.8(3) . . ?
C67 Rh3 C66 40.8(3) . . ?
O6 Rh3 C66 115.8(3) . . ?
O5 Rh3 N2 87.3(3) . . ?
C67 Rh3 N2 119.0(3) . . ?
O6 Rh3 N2 84.8(2) . . ?
C66 Rh3 N2 159.4(3) . . ?
O5 Rh3 C65 129.2(3) . . ?
C67 Rh3 C65 65.0(3) . . ?
O6 Rh3 C65 99.2(2) . . ?
C66 Rh3 C65 37.2(3) . . ?
N2 Rh3 C65 143.3(3) . . ?
O5 Rh3 C68 132.3(3) . . ?
C67 Rh3 C68 39.9(3) . . ?
O6 Rh3 C68 151.6(3) . . ?
C66 Rh3 C68 67.0(3) . . ?
N2 Rh3 C68 94.3(3) . . ?
C65 Rh3 C68 65.2(3) . . ?
O5 Rh3 C69 164.5(3) . . ?
C67 Rh3 C69 66.8(4) . . ?
O6 Rh3 C69 113.5(3) . . ?
C66 Rh3 C69 66.4(3) . . ?
N2 Rh3 C69 105.2(3) . . ?
C65 Rh3 C69 39.8(3) . . ?
C68 Rh3 C69 39.4(4) . . ?
C78 Rh4 C76 62.5(5) . . ?
C78 Rh4 C77 39.9(4) . . ?
C76 Rh4 C77 37.3(4) . . ?
C78 Rh4 N4 122.3(7) . . ?
C76 Rh4 N4 107.3(4) . . ?
C77 Rh4 N4 95.5(4) . . ?
C78 Rh4 O8 101.5(5) . . ?
C76 Rh4 O8 163.3(4) . . ?
C77 Rh4 O8 132.4(5) . . ?
N4 Rh4 O8 85.1(2) . . ?
C78 Rh4 O7 150.8(7) . . ?
C76 Rh4 O7 113.4(4) . . ?
C77 Rh4 O7 149.9(5) . . ?
N4 Rh4 O7 86.9(2) . . ?
O8 Rh4 O7 77.70(19) . . ?
C78 Rh4 C79 43.9(6) . . ?
C76 Rh4 C79 60.0(6) . . ?
C77 Rh4 C79 67.9(5) . . ?
N4 Rh4 C79 163.4(4) . . ?
O8 Rh4 C79 105.5(6) . . ?
O7 Rh4 C79 107.6(4) . . ?
C78 Rh4 C75 67.6(6) . . ?
C76 Rh4 C75 35.6(5) . . ?
C77 Rh4 C75 65.6(5) . . ?
N4 Rh4 C75 137.3(6) . . ?
O8 Rh4 C75 136.4(5) . . ?
O7 Rh4 C75 92.5(4) . . ?
C79 Rh4 C75 37.1(4) . . ?
C133 Rh5 O9 100.1(4) . . ?
C133 Rh5 C132 39.2(4) . . ?
O9 Rh5 C132 104.3(5) . . ?
C133 Rh5 C129 39.8(5) . . ?
O9 Rh5 C129 129.0(5) . . ?
C132 Rh5 C129 66.0(6) . . ?
C133 Rh5 O10 146.7(6) . . ?
O9 Rh5 O10 77.0(2) . . ?
C132 Rh5 O10 108.6(6) . . ?
C129 Rh5 O10 153.8(5) . . ?
C133 Rh5 N5 125.0(7) . . ?
O9 Rh5 N5 84.2(3) . . ?
C132 Rh5 N5 162.5(5) . . ?
C129 Rh5 N5 96.7(4) . . ?
O10 Rh5 N5 88.0(3) . . ?
C133 Rh5 C130 64.9(5) . . ?
O9 Rh5 C130 165.0(4) . . ?
C132 Rh5 C130 64.8(5) . . ?
C129 Rh5 C130 38.3(5) . . ?
O10 Rh5 C130 115.6(5) . . ?
N5 Rh5 C130 103.6(4) . . ?
C133 Rh5 C131 62.8(7) . . ?
O9 Rh5 C131 138.1(6) . . ?
C132 Rh5 C131 37.7(6) . . ?
C129 Rh5 C131 62.6(7) . . ?
O10 Rh5 C131 96.9(6) . . ?
N5 Rh5 C131 137.6(6) . . ?
C130 Rh5 C131 37.0(5) . . ?
N7 Rh6 C139 129.0(6) . . ?
N7 Rh6 C140 163.1(5) . . ?
C139 Rh6 C140 40.4(4) . . ?
N7 Rh6 O12 86.2(3) . . ?
C139 Rh6 O12 98.7(4) . . ?
C140 Rh6 O12 107.2(5) . . ?
N7 Rh6 O11 85.8(3) . . ?
C139 Rh6 O11 145.0(6) . . ?
C140 Rh6 O11 106.9(5) . . ?
O12 Rh6 O11 77.0(2) . . ?
N7 Rh6 C142 98.3(5) . . ?
C139 Rh6 C142 64.0(5) . . ?
C140 Rh6 C142 65.7(6) . . ?
O12 Rh6 C142 160.8(5) . . ?
O11 Rh6 C142 121.8(5) . . ?
N7 Rh6 C141 130.4(5) . . ?
C139 Rh6 C141 63.7(6) . . ?
C140 Rh6 C141 38.1(5) . . ?
O12 Rh6 C141 143.2(5) . . ?
O11 Rh6 C141 98.9(5) . . ?
C142 Rh6 C141 38.3(4) . . ?
N7 Rh6 C143 98.8(7) . . ?
C139 Rh6 C143 37.3(6) . . ?
C140 Rh6 C143 65.5(7) . . ?
O12 Rh6 C143 122.8(5) . . ?
O11 Rh6 C143 159.8(5) . . ?
C142 Rh6 C143 38.2(4) . . ?
C141 Rh6 C143 63.2(7) . . ?
C150 Rh7 N6 141.0(5) . . ?
C150 Rh7 O14 96.0(4) . . ?
N6 Rh7 O14 84.6(2) . . ?
C150 Rh7 C151 37.6(4) . . ?
N6 Rh7 C151 105.9(4) . . ?
O14 Rh7 C151 110.4(4) . . ?
C150 Rh7 C153 65.7(5) . . ?
N6 Rh7 C153 118.9(4) . . ?
O14 Rh7 C153 156.5(4) . . ?
C151 Rh7 C153 64.7(4) . . ?
C150 Rh7 C149 39.7(5) . . ?
N6 Rh7 C149 159.4(4) . . ?
O14 Rh7 C149 115.8(4) . . ?
C151 Rh7 C149 65.5(4) . . ?
C153 Rh7 C149 40.7(5) . . ?
C150 Rh7 O13 130.9(4) . . ?
N6 Rh7 O13 87.5(2) . . ?
O14 Rh7 O13 78.0(2) . . ?
C151 Rh7 O13 164.6(4) . . ?
C153 Rh7 O13 102.3(3) . . ?
C149 Rh7 O13 99.3(4) . . ?
C150 Rh7 C152 64.0(4) . . ?
N6 Rh7 C152 95.4(3) . . ?
O14 Rh7 C152 147.5(4) . . ?
C151 Rh7 C152 38.4(4) . . ?
C153 Rh7 C152 38.2(4) . . ?
C149 Rh7 C152 65.9(4) . . ?
O13 Rh7 C152 134.5(4) . . ?
N8 Rh8 C163 116.5(9) . . ?
N8 Rh8 O16 85.7(3) . . ?
C163 Rh8 O16 157.7(9) . . ?
N8 Rh8 C161 104.8(5) . . ?
C163 Rh8 C161 65.7(5) . . ?
O16 Rh8 C161 108.7(4) . . ?
N8 Rh8 O15 86.1(3) . . ?
C163 Rh8 O15 103.5(4) . . ?
O16 Rh8 O15 78.4(2) . . ?
C161 Rh8 O15 167.1(4) . . ?
N8 Rh8 C159 156.0(6) . . ?
C163 Rh8 C159 39.5(7) . . ?
O16 Rh8 C159 118.2(6) . . ?
C161 Rh8 C159 67.6(6) . . ?
O15 Rh8 C159 99.7(5) . . ?
N8 Rh8 C162 93.7(4) . . ?
C163 Rh8 C162 37.9(5) . . ?
O16 Rh8 C162 146.5(3) . . ?
C161 Rh8 C162 39.2(4) . . ?
O15 Rh8 C162 135.1(3) . . ?
C159 Rh8 C162 65.7(6) . . ?
N8 Rh8 C160 140.3(6) . . ?
C163 Rh8 C160 65.5(8) . . ?
O16 Rh8 C160 96.7(5) . . ?
C161 Rh8 C160 37.0(4) . . ?
O15 Rh8 C160 133.2(6) . . ?
C159 Rh8 C160 41.9(7) . . ?
C162 Rh8 C160 63.2(6) . . ?
C17 N1 C13 117.9(6) . . ?
C17 N1 Rh1 122.0(6) . . ?
C13 N1 Rh1 119.8(5) . . ?
C28 N2 C24 120.5(8) . . ?
C28 N2 Rh3 118.8(7) . . ?
C24 N2 Rh3 120.6(6) . . ?
C29 N3 C33 119.0(9) . . ?
C29 N3 Rh2 120.6(9) . . ?
C33 N3 Rh2 120.1(7) . . ?
C44 N4 C40 117.7(7) . . ?
C44 N4 Rh4 122.3(7) . . ?
C40 N4 Rh4 119.9(5) . . ?
C97 N5 C101 119.7(9) . . ?
C97 N5 Rh5 120.2(8) . . ?
C101 N5 Rh5 120.1(6) . . ?
C108 N6 C112 117.7(7) . . ?
C108 N6 Rh7 122.3(6) . . ?
C112 N6 Rh7 119.9(6) . . ?
C117 N7 C113 120.0(12) . . ?
C117 N7 Rh6 118.7(9) . . ?
C113 N7 Rh6 121.3(8) . . ?
C128 N8 C124 113.3(11) . . ?
C128 N8 Rh8 119.8(9) . . ?
C124 N8 Rh8 126.8(8) . . ?
C1 O1 Rh1 115.5(5) . . ?
C2 O2 Rh1 115.7(5) . . ?
C4 O3 Rh2 114.9(6) . . ?
C5 O4 Rh2 117.0(6) . . ?
C7 O5 Rh3 116.0(5) . . ?
C8 O6 Rh3 115.8(4) . . ?
C10 O7 Rh4 114.7(4) . . ?
C11 O8 Rh4 114.4(5) . . ?
C85 O9 Rh5 115.6(5) . . ?
C86 O10 Rh5 114.8(5) . . ?
C88 O11 Rh6 115.9(5) . . ?
C89 O12 Rh6 115.2(5) . . ?
C91 O13 Rh7 113.4(5) . . ?
C92 O14 Rh7 113.7(5) . . ?
C94 O15 Rh8 112.6(6) . . ?
C95 O16 Rh8 113.7(6) . . ?
C18 S1 C21 94.3(3) . . ?
C23 S2 C20 87.3(4) . . ?
C34 S3 C37 91.5(4) . . ?
C39 S4 C36 90.3(4) . . ?
C102 S5 C105 92.5(3) . . ?
C107 S6 C104 87.7(4) . . ?
C118 S7 C121 90.0(6) . . ?
C123 S8 C120 91.0(6) . . ?
O19 S9 O17 111.9(6) . . ?
O19 S9 O18 116.9(8) . . ?
O17 S9 O18 120.1(6) . . ?
O19 S9 C169 102.5(10) . . ?
O17 S9 C169 101.7(7) . . ?
O18 S9 C169 99.8(6) . . ?
O21 S10 O20 116.6(7) . . ?
O21 S10 O22 116.3(8) . . ?
O20 S10 O22 112.1(8) . . ?
O21 S10 C170 104.1(6) . . ?
O20 S10 C170 103.4(8) . . ?
O22 S10 C170 101.9(7) . . ?
O23 S11 O24 119.4(8) . . ?
O23 S11 O25 126.8(8) . . ?
O24 S11 O25 104.6(9) . . ?
O23 S11 C171 89.2(10) . . ?
O24 S11 C171 104.2(8) . . ?
O25 S11 C171 108.4(9) . . ?
O1 C1 C6 123.3(8) . . ?
O1 C1 C2 116.5(7) . . ?
C6 C1 C2 120.1(8) . . ?
O2 C2 C3 123.2(8) . . ?
O2 C2 C1 115.1(7) . . ?
C3 C2 C1 121.7(8) . . ?
C2 C3 C4 118.1(8) . . ?
C2 C3 H3 121.0 . . ?
C4 C3 H3 121.0 . . ?
O3 C4 C3 122.8(9) . . ?
O3 C4 C5 116.6(8) . . ?
C3 C4 C5 120.6(8) . . ?
O4 C5 C6 125.0(9) . . ?
O4 C5 C4 114.9(8) . . ?
C6 C5 C4 120.2(8) . . ?
C5 C6 C1 119.1(8) . . ?
C5 C6 H6 120.4 . . ?
C1 C6 H6 120.4 . . ?
O5 C7 C12 122.8(7) . . ?
O5 C7 C8 117.0(6) . . ?
C12 C7 C8 120.2(7) . . ?
O6 C8 C9 125.2(7) . . ?
O6 C8 C7 114.2(6) . . ?
C9 C8 C7 120.6(6) . . ?
C8 C9 C10 121.1(7) . . ?
C8 C9 H9 119.5 . . ?
C10 C9 H9 119.5 . . ?
O7 C10 C9 125.4(7) . . ?
O7 C10 C11 116.4(6) . . ?
C9 C10 C11 118.2(6) . . ?
O8 C11 C12 121.7(7) . . ?
O8 C11 C10 116.7(7) . . ?
C12 C11 C10 121.5(6) . . ?
C11 C12 C7 118.4(7) . . ?
C11 C12 H12 120.8 . . ?
C7 C12 H12 120.8 . . ?
N1 C13 C14 124.0(8) . . ?
N1 C13 H13 118.0 . . ?
C14 C13 H13 118.0 . . ?
C15 C14 C13 120.0(8) . . ?
C15 C14 H14 120.0 . . ?
C13 C14 H14 120.0 . . ?
C14 C15 C16 117.8(7) . . ?
C14 C15 C19 120.7(9) . . ?
C16 C15 C19 121.5(7) . . ?
C15 C16 C17 118.4(7) . . ?
C15 C16 H16 120.8 . . ?
C17 C16 H16 120.8 . . ?
N1 C17 C16 121.8(8) . . ?
N1 C17 H17 119.1 . . ?
C16 C17 H17 119.1 . . ?
C19 C18 S1 114.6(5) . . ?
C19 C18 H18 122.7 . . ?
S1 C18 H18 122.7 . . ?
C20 C19 C15 126.7(9) . . ?
C20 C19 C18 105.6(7) . . ?
C15 C19 C18 127.6(7) . . ?
C21 C20 C19 117.2(8) . . ?
C21 C20 S2 108.4(5) . . ?
C19 C20 S2 134.4(7) . . ?
C20 C21 C22 116.1(8) . . ?
C20 C21 S1 108.3(5) . . ?
C22 C21 S1 135.6(6) . . ?
C23 C22 C21 101.9(7) . . ?
C23 C22 C26 133.5(8) . . ?
C21 C22 C26 124.5(9) . . ?
C22 C23 S2 125.7(7) . . ?
C22 C23 H23 117.1 . . ?
S2 C23 H23 117.1 . . ?
N2 C24 C25 120.6(9) . . ?
N2 C24 H24 119.7 . . ?
C25 C24 H24 119.7 . . ?
C26 C25 C24 121.2(10) . . ?
C26 C25 H25 119.4 . . ?
C24 C25 H25 119.4 . . ?
C25 C26 C27 120.5(9) . . ?
C25 C26 C22 119.3(9) . . ?
C27 C26 C22 120.1(7) . . ?
C26 C27 C28 116.7(8) . . ?
C26 C27 H27 121.6 . . ?
C28 C27 H27 121.6 . . ?
N2 C28 C27 120.4(9) . . ?
N2 C28 H28 119.8 . . ?
C27 C28 H28 119.8 . . ?
N3 C29 C30 119.5(11) . . ?
N3 C29 H29 120.2 . . ?
C30 C29 H29 120.2 . . ?
C31 C30 C29 119.3(9) . . ?
C31 C30 H30 120.4 . . ?
C29 C30 H30 120.4 . . ?
C30 C31 C32 120.1(8) . . ?
C30 C31 C35 121.1(8) . . ?
C32 C31 C35 118.8(10) . . ?
C33 C32 C31 116.9(10) . . ?
C33 C32 H32 121.6 . . ?
C31 C32 H32 121.6 . . ?
N3 C33 C32 125.1(9) . . ?
N3 C33 H33 117.5 . . ?
C32 C33 H33 117.5 . . ?
C35 C34 S3 119.2(6) . . ?
C35 C34 H34 120.4 . . ?
S3 C34 H34 120.4 . . ?
C34 C35 C36 105.1(7) . . ?
C34 C35 C31 129.9(8) . . ?
C36 C35 C31 124.9(9) . . ?
C37 C36 C35 117.1(8) . . ?
C37 C36 S4 107.8(5) . . ?
C35 C36 S4 135.2(7) . . ?
C36 C37 C38 116.9(8) . . ?
C36 C37 S3 107.0(5) . . ?
C38 C37 S3 136.0(7) . . ?
C39 C38 C37 106.0(7) . . ?
C39 C38 C42 128.2(7) . . ?
C37 C38 C42 125.8(9) . . ?
C38 C39 S4 118.9(5) . . ?
C38 C39 H39 120.6 . . ?
S4 C39 H39 120.6 . . ?
N4 C40 C41 123.8(8) . . ?
N4 C40 H40 118.1 . . ?
C41 C40 H40 118.1 . . ?
C42 C41 C40 120.3(9) . . ?
C42 C41 H41 119.8 . . ?
C40 C41 H41 119.8 . . ?
C43 C42 C41 118.0(8) . . ?
C43 C42 C38 121.2(8) . . ?
C41 C42 C38 120.8(9) . . ?
C42 C43 C44 120.8(7) . . ?
C42 C43 H43 119.6 . . ?
C44 C43 H43 119.6 . . ?
N4 C44 C43 119.1(9) . . ?
N4 C44 H44 120.4 . . ?
C43 C44 H44 120.4 . . ?
C50 C45 C46 127.4(16) . . ?
C50 C45 C49 127.4(15) . . ?
C46 C45 C49 105.2(9) . . ?
C50 C45 Rh1 124.3(9) . . ?
C46 C45 Rh1 68.6(5) . . ?
C49 C45 Rh1 69.6(5) . . ?
C47 C46 C45 110.0(10) . . ?
C47 C46 C51 124.4(11) . . ?
C45 C46 C51 125.3(12) . . ?
C47 C46 Rh1 74.0(5) . . ?
C45 C46 Rh1 71.1(5) . . ?
C51 C46 Rh1 126.3(7) . . ?
C46 C47 C48 107.9(10) . . ?
C46 C47 C52 125.4(10) . . ?
C48 C47 C52 126.5(11) . . ?
C46 C47 Rh1 69.1(5) . . ?
C48 C47 Rh1 67.9(5) . . ?
C52 C47 Rh1 124.3(6) . . ?
C47 C48 C49 111.4(11) . . ?
C47 C48 C53 122.4(11) . . ?
C49 C48 C53 125.8(10) . . ?
C47 C48 Rh1 73.7(6) . . ?
C49 C48 Rh1 72.2(6) . . ?
C53 C48 Rh1 126.8(7) . . ?
C48 C49 C54 126.1(14) . . ?
C48 C49 C45 105.1(9) . . ?
C54 C49 C45 128.7(14) . . ?
C48 C49 Rh1 68.9(5) . . ?
C54 C49 Rh1 124.5(8) . . ?
C45 C49 Rh1 70.0(5) . . ?
C45 C50 H50A 109.5 . . ?
C45 C50 H50B 109.5 . . ?
H50A C50 H50B 109.5 . . ?
C45 C50 H50C 109.5 . . ?
H50A C50 H50C 109.5 . . ?
H50B C50 H50C 109.5 . . ?
C46 C51 H51A 109.5 . . ?
C46 C51 H51B 109.5 . . ?
H51A C51 H51B 109.5 . . ?
C46 C51 H51C 109.5 . . ?
H51A C51 H51C 109.5 . . ?
H51B C51 H51C 109.5 . . ?
C47 C52 H52A 109.5 . . ?
C47 C52 H52B 109.5 . . ?
H52A C52 H52B 109.5 . . ?
C47 C52 H52C 109.5 . . ?
H52A C52 H52C 109.5 . . ?
H52B C52 H52C 109.5 . . ?
C48 C53 H53A 109.5 . . ?
C48 C53 H53B 109.5 . . ?
H53A C53 H53B 109.5 . . ?
C48 C53 H53C 109.5 . . ?
H53A C53 H53C 109.5 . . ?
H53B C53 H53C 109.5 . . ?
C49 C54 H54A 109.5 . . ?
C49 C54 H54B 109.5 . . ?
H54A C54 H54B 109.5 . . ?
C49 C54 H54C 109.5 . . ?
H54A C54 H54C 109.5 . . ?
H54B C54 H54C 109.5 . . ?
C59 C55 C56 106.8(11) . . ?
C59 C55 C60 131.7(18) . . ?
C56 C55 C60 121.4(17) . . ?
C59 C55 Rh2 70.1(7) . . ?
C56 C55 Rh2 69.6(5) . . ?
C60 C55 Rh2 124.3(9) . . ?
C57 C56 C55 105.1(13) . . ?
C57 C56 C61 123.8(14) . . ?
C55 C56 C61 131.1(13) . . ?
C57 C56 Rh2 68.4(6) . . ?
C55 C56 Rh2 70.2(6) . . ?
C61 C56 Rh2 126.4(9) . . ?
C58 C57 C56 109.2(14) . . ?
C58 C57 C62 121.1(17) . . ?
C56 C57 C62 129.5(17) . . ?
C58 C57 Rh2 71.6(8) . . ?
C56 C57 Rh2 72.0(7) . . ?
C62 C57 Rh2 126.3(10) . . ?
C57 C58 C59 108.2(15) . . ?
C57 C58 C63 132.5(19) . . ?
C59 C58 C63 119(2) . . ?
C57 C58 Rh2 70.0(8) . . ?
C59 C58 Rh2 71.2(9) . . ?
C63 C58 Rh2 121.8(11) . . ?
C55 C59 C58 110.7(13) . . ?
C55 C59 C64 123(2) . . ?
C58 C59 C64 126(2) . . ?
C55 C59 Rh2 72.3(7) . . ?
C58 C59 Rh2 70.5(8) . . ?
C64 C59 Rh2 123.6(10) . . ?
C55 C60 H60A 109.5 . . ?
C55 C60 H60B 109.5 . . ?
H60A C60 H60B 109.5 . . ?
C55 C60 H60C 109.5 . . ?
H60A C60 H60C 109.5 . . ?
H60B C60 H60C 109.5 . . ?
C56 C61 H61A 109.5 . . ?
C56 C61 H61B 109.5 . . ?
H61A C61 H61B 109.5 . . ?
C56 C61 H61C 109.5 . . ?
H61A C61 H61C 109.5 . . ?
H61B C61 H61C 109.5 . . ?
C57 C62 H62A 109.5 . . ?
C57 C62 H62B 109.5 . . ?
H62A C62 H62B 109.5 . . ?
C57 C62 H62C 109.5 . . ?
H62A C62 H62C 109.5 . . ?
H62B C62 H62C 109.5 . . ?
C58 C63 H63A 109.5 . . ?
C58 C63 H63B 109.5 . . ?
H63A C63 H63B 109.5 . . ?
C58 C63 H63C 109.5 . . ?
H63A C63 H63C 109.5 . . ?
H63B C63 H63C 109.5 . . ?
C59 C64 H64A 109.5 . . ?
C59 C64 H64B 109.5 . . ?
H64A C64 H64B 109.5 . . ?
C59 C64 H64C 109.5 . . ?
H64A C64 H64C 109.5 . . ?
H64B C64 H64C 109.5 . . ?
C66 C65 C69 112.3(8) . . ?
C66 C65 C70 126.2(8) . . ?
C69 C65 C70 121.4(9) . . ?
C66 C65 Rh3 70.9(4) . . ?
C69 C65 Rh3 70.8(4) . . ?
C70 C65 Rh3 123.2(6) . . ?
C65 C66 C71 130.1(9) . . ?
C65 C66 C67 106.9(7) . . ?
C71 C66 C67 123.0(9) . . ?
C65 C66 Rh3 71.9(5) . . ?
C71 C66 Rh3 125.5(6) . . ?
C67 C66 Rh3 68.6(4) . . ?
C68 C67 C66 107.7(8) . . ?
C68 C67 C72 124.0(9) . . ?
C66 C67 C72 128.2(10) . . ?
C68 C67 Rh3 71.8(5) . . ?
C66 C67 Rh3 70.6(5) . . ?
C72 C67 Rh3 124.4(6) . . ?
C67 C68 C69 108.0(8) . . ?
C67 C68 C73 126.3(10) . . ?
C69 C68 C73 125.6(10) . . ?
C67 C68 Rh3 68.3(4) . . ?
C69 C68 Rh3 70.8(4) . . ?
C73 C68 Rh3 123.3(6) . . ?
C68 C69 C74 124.1(9) . . ?
C68 C69 C65 105.0(9) . . ?
C74 C69 C65 130.8(9) . . ?
C68 C69 Rh3 69.8(5) . . ?
C74 C69 Rh3 127.9(7) . . ?
C65 C69 Rh3 69.5(4) . . ?
C65 C70 H70A 109.5 . . ?
C65 C70 H70B 109.5 . . ?
H70A C70 H70B 109.5 . . ?
C65 C70 H70C 109.5 . . ?
H70A C70 H70C 109.5 . . ?
H70B C70 H70C 109.5 . . ?
C66 C71 H71A 109.5 . . ?
C66 C71 H71B 109.5 . . ?
H71A C71 H71B 109.5 . . ?
C66 C71 H71C 109.5 . . ?
H71A C71 H71C 109.5 . . ?
H71B C71 H71C 109.5 . . ?
C67 C72 H72A 109.5 . . ?
C67 C72 H72B 109.5 . . ?
H72A C72 H72B 109.5 . . ?
C67 C72 H72C 109.5 . . ?
H72A C72 H72C 109.5 . . ?
H72B C72 H72C 109.5 . . ?
C68 C73 H73A 109.5 . . ?
C68 C73 H73B 109.5 . . ?
H73A C73 H73B 109.5 . . ?
C68 C73 H73C 109.5 . . ?
H73A C73 H73C 109.5 . . ?
H73B C73 H73C 109.5 . . ?
C69 C74 H74A 109.5 . . ?
C69 C74 H74B 109.5 . . ?
H74A C74 H74B 109.5 . . ?
C69 C74 H74C 109.5 . . ?
H74A C74 H74C 109.5 . . ?
H74B C74 H74C 109.5 . . ?
C76 C75 C79 103.7(14) . . ?
C76 C75 C80 130.4(18) . . ?
C79 C75 C80 125.8(16) . . ?
C76 C75 Rh4 68.1(7) . . ?
C79 C75 Rh4 69.2(8) . . ?
C80 C75 Rh4 123.8(8) . . ?
C75 C76 C77 122.5(14) . . ?
C75 C76 C81 116.7(15) . . ?
C77 C76 C81 120.6(14) . . ?
C75 C76 Rh4 76.4(8) . . ?
C77 C76 Rh4 72.1(6) . . ?
C81 C76 Rh4 128.7(9) . . ?
C76 C77 C78 102.1(12) . . ?
C76 C77 C82 140.0(18) . . ?
C78 C77 C82 117.8(19) . . ?
C76 C77 Rh4 70.6(6) . . ?
C78 C77 Rh4 68.0(6) . . ?
C82 C77 Rh4 125.5(9) . . ?
C77 C78 C83 147(2) . . ?
C77 C78 C79 104.9(12) . . ?
C83 C78 C79 108(2) . . ?
C77 C78 Rh4 72.1(6) . . ?
C83 C78 Rh4 121.2(12) . . ?
C79 C78 Rh4 70.8(6) . . ?
C75 C79 C84 116.9(18) . . ?
C75 C79 C78 106.7(13) . . ?
C84 C79 C78 136(2) . . ?
C75 C79 Rh4 73.7(7) . . ?
C84 C79 Rh4 125.9(12) . . ?
C78 C79 Rh4 65.4(6) . . ?
C75 C80 H80A 109.5 . . ?
C75 C80 H80B 109.5 . . ?
H80A C80 H80B 109.5 . . ?
C75 C80 H80C 109.5 . . ?
H80A C80 H80C 109.5 . . ?
H80B C80 H80C 109.5 . . ?
C76 C81 H81A 109.5 . . ?
C76 C81 H81B 109.5 . . ?
H81A C81 H81B 109.5 . . ?
C76 C81 H81C 109.5 . . ?
H81A C81 H81C 109.5 . . ?
H81B C81 H81C 109.5 . . ?
C77 C82 H82A 109.5 . . ?
C77 C82 H82B 109.5 . . ?
H82A C82 H82B 109.5 . . ?
C77 C82 H82C 109.5 . . ?
H82A C82 H82C 109.5 . . ?
H82B C82 H82C 109.5 . . ?
C78 C83 H83A 109.5 . . ?
C78 C83 H83B 109.5 . . ?
H83A C83 H83B 109.5 . . ?
C78 C83 H83C 109.5 . . ?
H83A C83 H83C 109.5 . . ?
H83B C83 H83C 109.5 . . ?
C79 C84 H84A 109.5 . . ?
C79 C84 H84B 109.5 . . ?
H84A C84 H84B 109.5 . . ?
C79 C84 H84C 109.5 . . ?
H84A C84 H84C 109.5 . . ?
H84B C84 H84C 109.5 . . ?
O9 C85 C90 124.7(7) . . ?
O9 C85 C86 116.7(7) . . ?
C90 C85 C86 118.6(7) . . ?
O10 C86 C87 122.4(8) . . ?
O10 C86 C85 115.6(8) . . ?
C87 C86 C85 122.0(9) . . ?
C88 C87 C86 118.6(8) . . ?
C88 C87 H87 120.7 . . ?
C86 C87 H87 120.7 . . ?
O11 C88 C87 124.4(8) . . ?
O11 C88 C89 114.8(8) . . ?
C87 C88 C89 120.8(8) . . ?
O12 C89 C90 124.6(7) . . ?
O12 C89 C88 117.0(7) . . ?
C90 C89 C88 118.3(8) . . ?
C85 C90 C89 121.4(8) . . ?
C85 C90 H90 119.3 . . ?
C89 C90 H90 119.3 . . ?
O13 C91 C96 122.2(8) . . ?
O13 C91 C92 118.1(7) . . ?
C96 C91 C92 119.7(7) . . ?
O14 C92 C93 120.1(8) . . ?
O14 C92 C91 116.8(7) . . ?
C93 C92 C91 123.1(7) . . ?
C92 C93 C94 116.0(9) . . ?
C92 C93 H93 122.0 . . ?
C94 C93 H93 122.0 . . ?
O15 C94 C93 120.4(9) . . ?
O15 C94 C95 116.8(8) . . ?
C93 C94 C95 122.8(8) . . ?
O16 C95 C96 124.0(9) . . ?
O16 C95 C94 117.7(7) . . ?
C96 C95 C94 118.2(7) . . ?
C91 C96 C95 120.1(8) . . ?
C91 C96 H96 119.9 . . ?
C95 C96 H96 119.9 . . ?
N5 C97 C98 119.5(9) . . ?
N5 C97 H97 120.3 . . ?
C98 C97 H97 120.3 . . ?
C99 C98 C97 120.0(8) . . ?
C99 C98 H98 120.0 . . ?
C97 C98 H98 120.0 . . ?
C100 C99 C98 118.2(9) . . ?
C100 C99 C103 120.4(9) . . ?
C98 C99 C103 121.4(7) . . ?
C101 C100 C99 119.7(10) . . ?
C101 C100 H100 120.2 . . ?
C99 C100 H100 120.2 . . ?
N5 C101 C100 122.9(9) . . ?
N5 C101 H101 118.5 . . ?
C100 C101 H101 118.5 . . ?
C103 C102 S5 114.2(5) . . ?
C103 C102 H102 122.9 . . ?
S5 C102 H102 122.9 . . ?
C104 C103 C102 108.8(7) . . ?
C104 C103 C99 125.2(7) . . ?
C102 C103 C99 125.9(7) . . ?
C105 C104 C103 115.5(7) . . ?
C105 C104 S6 109.3(6) . . ?
C103 C104 S6 134.7(7) . . ?
C104 C105 C106 116.9(7) . . ?
C104 C105 S5 108.9(5) . . ?
C106 C105 S5 134.1(6) . . ?
C107 C106 C105 100.5(7) . . ?
C107 C106 C110 133.4(7) . . ?
C105 C106 C110 125.9(7) . . ?
C106 C107 S6 125.5(6) . . ?
C106 C107 H107 117.3 . . ?
S6 C107 H107 117.3 . . ?
N6 C108 C109 121.0(7) . . ?
N6 C108 H108 119.5 . . ?
C109 C108 H108 119.5 . . ?
C110 C109 C108 121.6(7) . . ?
C110 C109 H109 119.2 . . ?
C108 C109 H109 119.2 . . ?
C109 C110 C111 117.0(8) . . ?
C109 C110 C106 124.0(7) . . ?
C111 C110 C106 119.0(7) . . ?
C112 C111 C110 118.6(8) . . ?
C112 C111 H111 120.7 . . ?
C110 C111 H111 120.7 . . ?
C111 C112 N6 124.0(9) . . ?
C111 C112 H112 118.0 . . ?
N6 C112 H112 118.0 . . ?
N7 C113 C114 121.1(11) . . ?
N7 C113 H113 119.5 . . ?
C114 C113 H113 119.5 . . ?
C113 C114 C115 120.2(11) . . ?
C113 C114 H114 119.9 . . ?
C115 C114 H114 119.9 . . ?
C116 C115 C119 124.5(13) . . ?
C116 C115 C114 114.2(13) . . ?
C119 C115 C114 121.3(11) . . ?
C117 C116 C115 124.1(13) . . ?
C117 C116 H116 117.9 . . ?
C115 C116 H116 117.9 . . ?
N7 C117 C116 120.5(12) . . ?
N7 C117 H117 119.8 . . ?
C116 C117 H117 119.8 . . ?
C119 C118 S7 120.1(9) . . ?
C119 C118 H118 119.9 . . ?
S7 C118 H118 119.9 . . ?
C115 C119 C118 127.7(11) . . ?
C115 C119 C120 129.6(11) . . ?
C118 C119 C120 102.7(12) . . ?
C121 C120 C119 116.7(11) . . ?
C121 C120 S8 111.1(9) . . ?
C119 C120 S8 132.3(11) . . ?
C120 C121 C122 115.0(10) . . ?
C120 C121 S7 110.5(8) . . ?
C122 C121 S7 134.5(10) . . ?
C123 C122 C121 108.6(11) . . ?
C123 C122 C126 125.0(11) . . ?
C121 C122 C126 126.2(10) . . ?
C122 C123 S8 114.3(8) . . ?
C122 C123 H123 122.8 . . ?
S8 C123 H123 122.8 . . ?
C125 C124 N8 126.5(11) . . ?
C125 C124 H124 116.8 . . ?
N8 C124 H124 116.8 . . ?
C124 C125 C126 121.0(13) . . ?
C124 C125 H125 119.5 . . ?
C126 C125 H125 119.5 . . ?
C125 C126 C122 123.2(12) . . ?
C125 C126 C127 112.6(13) . . ?
C122 C126 C127 124.3(10) . . ?
C128 C127 C126 122.5(11) . . ?
C128 C127 H127 118.8 . . ?
C126 C127 H127 118.8 . . ?
C127 C128 N8 124.1(12) . . ?
C127 C128 H128 117.9 . . ?
N8 C128 H128 117.9 . . ?
C130 C129 C133 106.9(14) . . ?
C130 C129 C134 122.8(15) . . ?
C133 C129 C134 130.2(18) . . ?
C130 C129 Rh5 71.5(7) . . ?
C133 C129 Rh5 69.5(7) . . ?
C134 C129 Rh5 126.0(9) . . ?
C131 C130 C129 107.4(13) . . ?
C131 C130 C135 123.2(18) . . ?
C129 C130 C135 129.3(16) . . ?
C131 C130 Rh5 72.7(7) . . ?
C129 C130 Rh5 70.1(7) . . ?
C135 C130 Rh5 125.4(8) . . ?
C130 C131 C132 112.0(18) . . ?
C130 C131 C136 128.5(19) . . ?
C132 C131 C136 119(2) . . ?
C130 C131 Rh5 70.3(8) . . ?
C132 C131 Rh5 69.3(8) . . ?
C136 C131 Rh5 121.2(11) . . ?
C131 C132 C133 105.3(14) . . ?
C131 C132 C137 136(2) . . ?
C133 C132 C137 118(2) . . ?
C131 C132 Rh5 73.0(8) . . ?
C133 C132 Rh5 69.8(7) . . ?
C137 C132 Rh5 128.0(9) . . ?
C132 C133 C129 108.1(13) . . ?
C132 C133 C138 131.8(19) . . ?
C129 C133 C138 120(2) . . ?
C132 C133 Rh5 71.0(7) . . ?
C129 C133 Rh5 70.7(6) . . ?
C138 C133 Rh5 122.0(9) . . ?
C129 C134 H13D 109.5 . . ?
C129 C134 H13E 109.5 . . ?
H13D C134 H13E 109.5 . . ?
C129 C134 H13F 109.5 . . ?
H13D C134 H13F 109.5 . . ?
H13E C134 H13F 109.5 . . ?
C130 C135 H13A 109.5 . . ?
C130 C135 H13B 109.5 . . ?
H13A C135 H13B 109.5 . . ?
C130 C135 H13C 109.5 . . ?
H13A C135 H13C 109.5 . . ?
H13B C135 H13C 109.5 . . ?
C131 C136 H13G 109.5 . . ?
C131 C136 H13H 109.5 . . ?
H13G C136 H13H 109.5 . . ?
C131 C136 H13I 109.5 . . ?
H13G C136 H13I 109.5 . . ?
H13H C136 H13I 109.5 . . ?
C132 C137 H13J 109.5 . . ?
C132 C137 H13K 109.5 . . ?
H13J C137 H13K 109.5 . . ?
C132 C137 H13L 109.5 . . ?
H13J C137 H13L 109.5 . . ?
H13K C137 H13L 109.5 . . ?
C133 C138 H13M 109.5 . . ?
C133 C138 H13N 109.5 . . ?
H13M C138 H13N 109.5 . . ?
C133 C138 H13O 109.5 . . ?
H13M C138 H13O 109.5 . . ?
H13N C138 H13O 109.5 . . ?
C143 C139 C140 110.1(14) . . ?
C143 C139 C144 125.3(17) . . ?
C140 C139 C144 124.6(17) . . ?
C143 C139 Rh6 73.5(10) . . ?
C140 C139 Rh6 70.5(8) . . ?
C144 C139 Rh6 122.3(9) . . ?
C141 C140 C139 103.6(15) . . ?
C141 C140 C145 129.2(18) . . ?
C139 C140 C145 127.0(17) . . ?
C141 C140 Rh6 72.2(9) . . ?
C139 C140 Rh6 69.0(8) . . ?
C145 C140 Rh6 126.3(12) . . ?
C140 C141 C142 111.0(14) . . ?
C140 C141 C146 123.1(18) . . ?
C142 C141 C146 124.9(15) . . ?
C140 C141 Rh6 69.7(7) . . ?
C142 C141 Rh6 70.5(8) . . ?
C146 C141 Rh6 118.0(11) . . ?
C143 C142 C141 106.5(15) . . ?
C143 C142 C147 125(2) . . ?
C141 C142 C147 127.9(17) . . ?
C143 C142 Rh6 71.3(8) . . ?
C141 C142 Rh6 71.2(7) . . ?
C147 C142 Rh6 126.2(11) . . ?
C139 C143 C142 108.6(17) . . ?
C139 C143 C148 127.2(18) . . ?
C142 C143 C148 124(2) . . ?
C139 C143 Rh6 69.2(9) . . ?
C142 C143 Rh6 70.5(8) . . ?
C148 C143 Rh6 128.8(14) . . ?
C139 C144 H14D 109.5 . . ?
C139 C144 H14E 109.5 . . ?
H14D C144 H14E 109.5 . . ?
C139 C144 H14F 109.5 . . ?
H14D C144 H14F 109.5 . . ?
H14E C144 H14F 109.5 . . ?
C140 C145 H14M 109.5 . . ?
C140 C145 H14N 109.5 . . ?
H14M C145 H14N 109.5 . . ?
C140 C145 H14O 109.5 . . ?
H14M C145 H14O 109.5 . . ?
H14N C145 H14O 109.5 . . ?
C141 C146 H14A 109.5 . . ?
C141 C146 H14B 109.5 . . ?
H14A C146 H14B 109.5 . . ?
C141 C146 H14C 109.5 . . ?
H14A C146 H14C 109.5 . . ?
H14B C146 H14C 109.5 . . ?
C142 C147 H14J 109.5 . . ?
C142 C147 H14K 109.5 . . ?
H14J C147 H14K 109.5 . . ?
C142 C147 H14L 109.5 . . ?
H14J C147 H14L 109.5 . . ?
H14K C147 H14L 109.5 . . ?
C143 C148 H14G 109.5 . . ?
C143 C148 H14H 109.5 . . ?
H14G C148 H14H 109.5 . . ?
C143 C148 H14I 109.5 . . ?
H14G C148 H14I 109.5 . . ?
H14H C148 H14I 109.5 . . ?
C150 C149 C153 103.6(9) . . ?
C150 C149 C154 127.7(15) . . ?
C153 C149 C154 128.7(15) . . ?
C150 C149 Rh7 69.0(6) . . ?
C153 C149 Rh7 69.3(5) . . ?
C154 C149 Rh7 125.2(8) . . ?
C151 C150 C149 110.8(12) . . ?
C151 C150 C155 122.3(14) . . ?
C149 C150 C155 126.8(12) . . ?
C151 C150 Rh7 72.1(6) . . ?
C149 C150 Rh7 71.4(6) . . ?
C155 C150 Rh7 120.6(8) . . ?
C150 C151 C152 109.4(11) . . ?
C150 C151 C156 125.6(13) . . ?
C152 C151 C156 124.9(11) . . ?
C150 C151 Rh7 70.3(6) . . ?
C152 C151 Rh7 72.7(6) . . ?
C156 C151 Rh7 125.4(8) . . ?
C153 C152 C151 107.5(10) . . ?
C153 C152 C157 121.9(12) . . ?
C151 C152 C157 130.5(11) . . ?
C153 C152 Rh7 69.0(5) . . ?
C151 C152 Rh7 68.9(6) . . ?
C157 C152 Rh7 125.5(7) . . ?
C152 C153 C149 108.5(11) . . ?
C152 C153 C158 127.8(12) . . ?
C149 C153 C158 123.7(11) . . ?
C152 C153 Rh7 72.8(6) . . ?
C149 C153 Rh7 70.0(6) . . ?
C158 C153 Rh7 122.8(7) . . ?
C149 C154 H15J 109.5 . . ?
C149 C154 H15K 109.5 . . ?
H15J C154 H15K 109.5 . . ?
C149 C154 H15L 109.5 . . ?
H15J C154 H15L 109.5 . . ?
H15K C154 H15L 109.5 . . ?
C150 C155 H15M 109.5 . . ?
C150 C155 H15N 109.5 . . ?
H15M C155 H15N 109.5 . . ?
C150 C155 H15O 109.5 . . ?
H15M C155 H15O 109.5 . . ?
H15N C155 H15O 109.5 . . ?
C151 C156 H15D 109.5 . . ?
C151 C156 H15E 109.5 . . ?
H15D C156 H15E 109.5 . . ?
C151 C156 H15F 109.5 . . ?
H15D C156 H15F 109.5 . . ?
H15E C156 H15F 109.5 . . ?
C152 C157 H15A 109.5 . . ?
C152 C157 H15B 109.5 . . ?
H15A C157 H15B 109.5 . . ?
C152 C157 H15C 109.5 . . ?
H15A C157 H15C 109.5 . . ?
H15B C157 H15C 109.5 . . ?
C153 C158 H15G 109.5 . . ?
C153 C158 H15H 109.5 . . ?
H15G C158 H15H 109.5 . . ?
C153 C158 H15I 109.5 . . ?
H15G C158 H15I 109.5 . . ?
H15H C158 H15I 109.5 . . ?
C164 C159 C163 120(2) . . ?
C164 C159 C160 138(2) . . ?
C163 C159 C160 102.2(14) . . ?
C164 C159 Rh8 124.1(11) . . ?
C163 C159 Rh8 68.8(8) . . ?
C160 C159 Rh8 70.7(8) . . ?
C161 C160 C159 108.6(18) . . ?
C161 C160 C165 129.5(19) . . ?
C159 C160 C165 121(2) . . ?
C161 C160 Rh8 69.1(10) . . ?
C159 C160 Rh8 67.4(9) . . ?
C165 C160 Rh8 121.4(10) . . ?
C160 C161 C162 108.6(14) . . ?
C160 C161 C166 119.4(16) . . ?
C162 C161 C166 131.0(16) . . ?
C160 C161 Rh8 73.9(10) . . ?
C162 C161 Rh8 72.0(6) . . ?
C166 C161 Rh8 128.7(8) . . ?
C163 C162 C161 108.3(16) . . ?
C163 C162 C167 129.3(16) . . ?
C161 C162 C167 122.3(12) . . ?
C163 C162 Rh8 68.4(7) . . ?
C161 C162 Rh8 68.9(6) . . ?
C167 C162 Rh8 125.9(8) . . ?
C162 C163 C159 111.6(17) . . ?
C162 C163 C168 120(2) . . ?
C159 C163 C168 128.8(18) . . ?
C162 C163 Rh8 73.6(6) . . ?
C159 C163 Rh8 71.7(8) . . ?
C168 C163 Rh8 122.7(11) . . ?
C159 C164 H16M 109.5 . . ?
C159 C164 H16N 109.5 . . ?
H16M C164 H16N 109.5 . . ?
C159 C164 H16O 109.5 . . ?
H16M C164 H16O 109.5 . . ?
H16N C164 H16O 109.5 . . ?
C160 C165 H16J 109.5 . . ?
C160 C165 H16K 109.5 . . ?
H16J C165 H16K 109.5 . . ?
C160 C165 H16L 109.5 . . ?
H16J C165 H16L 109.5 . . ?
H16K C165 H16L 109.5 . . ?
C161 C166 H16D 109.5 . . ?
C161 C166 H16E 109.5 . . ?
H16D C166 H16E 109.5 . . ?
C161 C166 H16F 109.5 . . ?
H16D C166 H16F 109.5 . . ?
H16E C166 H16F 109.5 . . ?
C162 C167 H16A 109.5 . . ?
C162 C167 H16B 109.5 . . ?
H16A C167 H16B 109.5 . . ?
C162 C167 H16C 109.5 . . ?
H16A C167 H16C 109.5 . . ?
H16B C167 H16C 109.5 . . ?
C163 C168 H16G 109.5 . . ?
C163 C168 H16H 109.5 . . ?
H16G C168 H16H 109.5 . . ?
C163 C168 H16I 109.5 . . ?
H16G C168 H16I 109.5 . . ?
H16H C168 H16I 109.5 . . ?
F1 C169 F3 105.8(14) . . ?
F1 C169 F2 102.8(12) . . ?
F3 C169 F2 106.1(18) . . ?
F1 C169 S9 120.7(13) . . ?
F3 C169 S9 112.3(12) . . ?
F2 C169 S9 107.9(10) . . ?
F4 C170 F6 105.7(10) . . ?
F4 C170 F5 103.2(12) . . ?
F6 C170 F5 103.3(13) . . ?
F4 C170 S10 117.9(10) . . ?
F6 C170 S10 114.0(10) . . ?
F5 C170 S10 111.2(9) . . ?
F7 C171 F9 105.8(19) . . ?
F7 C171 F8 117(2) . . ?
F9 C171 F8 111.1(17) . . ?
F7 C171 S11 105.6(15) . . ?
F9 C171 S11 107.5(17) . . ?
F8 C171 S11 109.2(14) . . ?

loop_
_geom_bond_atom_site_label_1
_geom_bond_atom_site_label_2
_geom_bond_distance
_geom_bond_site_symmetry_2
_geom_bond_publ_flag
Rh1 C48 2.103(10) . ?
Rh1 O1 2.114(5) . ?
Rh1 C46 2.118(9) . ?
Rh1 O2 2.126(6) . ?
Rh1 N1 2.135(6) . ?
Rh1 C49 2.146(9) . ?
Rh1 C45 2.152(9) . ?
Rh1 C47 2.178(9) . ?
Rh2 C57 2.100(12) . ?
Rh2 O4 2.109(6) . ?
Rh2 N3 2.114(9) . ?
Rh2 C58 2.120(15) . ?
Rh2 C59 2.130(13) . ?
Rh2 O3 2.133(6) . ?
Rh2 C56 2.149(10) . ?
Rh2 C55 2.157(10) . ?
Rh3 O5 2.098(5) . ?
Rh3 C67 2.107(8) . ?
Rh3 O6 2.116(5) . ?
Rh3 C66 2.135(8) . ?
Rh3 N2 2.136(7) . ?
Rh3 C65 2.148(7) . ?
Rh3 C68 2.153(8) . ?
Rh3 C69 2.166(8) . ?
Rh4 C78 2.056(10) . ?
Rh4 C76 2.094(11) . ?
Rh4 C77 2.112(9) . ?
Rh4 N4 2.113(7) . ?
Rh4 O8 2.119(6) . ?
Rh4 O7 2.122(5) . ?
Rh4 C79 2.136(12) . ?
Rh4 C75 2.193(12) . ?
Rh5 C133 2.115(11) . ?
Rh5 O9 2.129(6) . ?
Rh5 C132 2.130(12) . ?
Rh5 C129 2.131(12) . ?
Rh5 O10 2.132(7) . ?
Rh5 N5 2.144(8) . ?
Rh5 C130 2.149(11) . ?
Rh5 C131 2.178(14) . ?
Rh6 N7 2.072(11) . ?
Rh6 C139 2.081(14) . ?
Rh6 C140 2.101(15) . ?
Rh6 O12 2.117(5) . ?
Rh6 O11 2.125(7) . ?
Rh6 C142 2.126(11) . ?
Rh6 C141 2.134(13) . ?
Rh6 C143 2.135(16) . ?
Rh7 C150 2.091(10) . ?
Rh7 N6 2.092(7) . ?
Rh7 O14 2.101(6) . ?
Rh7 C151 2.115(10) . ?
Rh7 C153 2.115(10) . ?
Rh7 C149 2.124(10) . ?
Rh7 O13 2.133(5) . ?
Rh7 C152 2.164(9) . ?
Rh8 N8 2.094(11) . ?
Rh8 C163 2.102(11) . ?
Rh8 O16 2.112(6) . ?
Rh8 C161 2.127(12) . ?
Rh8 O15 2.139(7) . ?
Rh8 C159 2.140(13) . ?
Rh8 C162 2.168(10) . ?
Rh8 C160 2.187(19) . ?
N1 C17 1.308(9) . ?
N1 C13 1.346(10) . ?
N2 C28 1.305(11) . ?
N2 C24 1.354(12) . ?
N3 C29 1.338(13) . ?
N3 C33 1.354(13) . ?
N4 C44 1.337(11) . ?
N4 C40 1.365(11) . ?
N5 C97 1.340(11) . ?
N5 C101 1.341(13) . ?
N6 C108 1.337(11) . ?
N6 C112 1.375(11) . ?
N7 C117 1.346(14) . ?
N7 C113 1.360(13) . ?
N8 C128 1.356(13) . ?
N8 C124 1.373(16) . ?
O1 C1 1.293(9) . ?
O2 C2 1.300(9) . ?
O3 C4 1.283(10) . ?
O4 C5 1.277(9) . ?
O5 C7 1.259(8) . ?
O6 C8 1.285(8) . ?
O7 C10 1.282(8) . ?
O8 C11 1.289(8) . ?
O9 C85 1.279(9) . ?
O10 C86 1.314(10) . ?
O11 C88 1.274(10) . ?
O12 C89 1.269(10) . ?
O13 C91 1.276(9) . ?
O14 C92 1.316(9) . ?
O15 C94 1.323(10) . ?
O16 C95 1.302(10) . ?
O17 S9 1.388(7) . ?
O18 S9 1.499(10) . ?
O19 S9 1.374(11) . ?
O20 S10 1.449(12) . ?
O21 S10 1.420(9) . ?
O22 S10 1.468(12) . ?
O23 S11 1.335(9) . ?
O24 S11 1.494(12) . ?
O25 S11 1.498(13) . ?
S1 C18 1.595(7) . ?
S1 C21 1.757(8) . ?
S2 C23 1.584(8) . ?
S2 C20 1.772(10) . ?
S3 C34 1.583(8) . ?
S3 C37 1.776(9) . ?
S4 C39 1.639(6) . ?
S4 C36 1.767(9) . ?
S5 C102 1.628(7) . ?
S5 C105 1.769(7) . ?
S6 C107 1.588(8) . ?
S6 C104 1.763(7) . ?
S7 C118 1.606(13) . ?
S7 C121 1.764(10) . ?
S8 C123 1.673(12) . ?
S8 C120 1.747(11) . ?
S9 C169 1.705(17) . ?
S10 C170 1.778(14) . ?
S11 C171 1.81(2) . ?
F1 C169 1.311(13) . ?
F2 C169 1.401(15) . ?
F3 C169 1.327(14) . ?
F4 C170 1.291(13) . ?
F5 C170 1.350(15) . ?
F6 C170 1.342(14) . ?
F7 C171 1.309(15) . ?
F8 C171 1.382(16) . ?
F9 C171 1.319(15) . ?
C1 C6 1.397(11) . ?
C1 C2 1.512(12) . ?
C2 C3 1.357(11) . ?
C3 C4 1.414(12) . ?
C3 H3 0.9500 . ?
C4 C5 1.515(13) . ?
C5 C6 1.372(12) . ?
C6 H6 0.9500 . ?
C7 C12 1.398(10) . ?
C7 C8 1.498(11) . ?
C8 C9 1.345(9) . ?
C9 C10 1.391(9) . ?
C9 H9 0.9500 . ?
C10 C11 1.511(11) . ?
C11 C12 1.370(10) . ?
C12 H12 0.9500 . ?
C13 C14 1.377(10) . ?
C13 H13 0.9500 . ?
C14 C15 1.354(11) . ?
C14 H14 0.9500 . ?
C15 C16 1.408(12) . ?
C15 C19 1.487(11) . ?
C16 C17 1.448(11) . ?
C16 H16 0.9500 . ?
C17 H17 0.9500 . ?
C18 C19 1.494(12) . ?
C18 H18 0.9500 . ?
C19 C20 1.424(11) . ?
C20 C21 1.366(10) . ?
C21 C22 1.443(10) . ?
C22 C23 1.324(12) . ?
C22 C26 1.537(13) . ?
C23 H23 0.9500 . ?
C24 C25 1.376(12) . ?
C24 H24 0.9500 . ?
C25 C26 1.335(12) . ?
C25 H25 0.9500 . ?
C26 C27 1.369(12) . ?
C27 C28 1.479(12) . ?
C27 H27 0.9500 . ?
C28 H28 0.9500 . ?
C29 C30 1.441(14) . ?
C29 H29 0.9500 . ?
C30 C31 1.376(13) . ?
C30 H30 0.9500 . ?
C31 C32 1.401(12) . ?
C31 C35 1.538(12) . ?
C32 C33 1.358(14) . ?
C32 H32 0.9500 . ?
C33 H33 0.9500 . ?
C34 C35 1.399(12) . ?
C34 H34 0.9500 . ?
C35 C36 1.418(10) . ?
C36 C37 1.371(11) . ?
C37 C38 1.419(10) . ?
C38 C39 1.360(11) . ?
C38 C42 1.501(12) . ?
C39 H39 0.9500 . ?
C40 C41 1.369(12) . ?
C40 H40 0.9500 . ?
C41 C42 1.366(11) . ?
C41 H41 0.9500 . ?
C42 C43 1.350(10) . ?
C43 C44 1.475(12) . ?
C43 H43 0.9500 . ?
C44 H44 0.9500 . ?
C45 C50 1.47(2) . ?
C45 C46 1.472(15) . ?
C45 C49 1.483(17) . ?
C46 C47 1.362(14) . ?
C46 C51 1.556(16) . ?
C47 C48 1.407(13) . ?
C47 C52 1.538(14) . ?
C48 C49 1.418(16) . ?
C48 C53 1.487(16) . ?
C49 C54 1.458(17) . ?
C50 H50A 0.9800 . ?
C50 H50B 0.9800 . ?
C50 H50C 0.9800 . ?
C51 H51A 0.9800 . ?
C51 H51B 0.9800 . ?
C51 H51C 0.9800 . ?
C52 H52A 0.9800 . ?
C52 H52B 0.9800 . ?
C52 H52C 0.9800 . ?
C53 H53A 0.9800 . ?
C53 H53B 0.9800 . ?
C53 H53C 0.9800 . ?
C54 H54A 0.9800 . ?
C54 H54B 0.9800 . ?
C54 H54C 0.9800 . ?
C55 C59 1.382(15) . ?
C55 C56 1.479(19) . ?
C55 C60 1.50(2) . ?
C56 C57 1.440(14) . ?
C56 C61 1.53(2) . ?
C57 C58 1.388(15) . ?
C57 C62 1.467(19) . ?
C58 C59 1.396(15) . ?
C58 C63 1.47(2) . ?
C59 C64 1.452(16) . ?
C60 H60A 0.9800 . ?
C60 H60B 0.9800 . ?
C60 H60C 0.9800 . ?
C61 H61A 0.9800 . ?
C61 H61B 0.9800 . ?
C61 H61C 0.9800 . ?
C62 H62A 0.9800 . ?
C62 H62B 0.9800 . ?
C62 H62C 0.9800 . ?
C63 H63A 0.9800 . ?
C63 H63B 0.9800 . ?
C63 H63C 0.9800 . ?
C64 H64A 0.9800 . ?
C64 H64B 0.9800 . ?
C64 H64C 0.9800 . ?
C65 C66 1.366(12) . ?
C65 C69 1.468(12) . ?
C65 C70 1.512(13) . ?
C66 C71 1.423(12) . ?
C66 C67 1.479(12) . ?
C67 C68 1.453(13) . ?
C67 C72 1.498(15) . ?
C68 C69 1.455(13) . ?
C68 C73 1.501(12) . ?
C69 C74 1.462(14) . ?
C70 H70A 0.9800 . ?
C70 H70B 0.9800 . ?
C70 H70C 0.9800 . ?
C71 H71A 0.9800 . ?
C71 H71B 0.9800 . ?
C71 H71C 0.9800 . ?
C72 H72A 0.9800 . ?
C72 H72B 0.9800 . ?
C72 H72C 0.9800 . ?
C73 H73A 0.9800 . ?
C73 H73B 0.9800 . ?
C73 H73C 0.9800 . ?
C74 H74A 0.9800 . ?
C74 H74B 0.9800 . ?
C74 H74C 0.9800 . ?
C75 C76 1.312(17) . ?
C75 C79 1.378(16) . ?
C75 C80 1.510(15) . ?
C76 C77 1.346(14) . ?
C76 C81 1.47(2) . ?
C77 C78 1.423(15) . ?
C77 C82 1.455(18) . ?
C78 C83 1.499(17) . ?
C78 C79 1.57(2) . ?
C79 C84 1.50(2) . ?
C80 H80A 0.9800 . ?
C80 H80B 0.9800 . ?
C80 H80C 0.9800 . ?
C81 H81A 0.9800 . ?
C81 H81B 0.9800 . ?
C81 H81C 0.9800 . ?
C82 H82A 0.9800 . ?
C82 H82B 0.9800 . ?
C82 H82C 0.9800 . ?
C83 H83A 0.9800 . ?
C83 H83B 0.9800 . ?
C83 H83C 0.9800 . ?
C84 H84A 0.9800 . ?
C84 H84B 0.9800 . ?
C84 H84C 0.9800 . ?
C85 C90 1.354(11) . ?
C85 C86 1.506(12) . ?
C86 C87 1.384(13) . ?
C87 C88 1.359(13) . ?
C87 H87 0.9500 . ?
C88 C89 1.529(11) . ?
C89 C90 1.397(11) . ?
C90 H90 0.9500 . ?
C91 C96 1.380(11) . ?
C91 C92 1.471(12) . ?
C92 C93 1.391(12) . ?
C93 C94 1.403(13) . ?
C93 H93 0.9500 . ?
C94 C95 1.485(14) . ?
C95 C96 1.413(12) . ?
C96 H96 0.9500 . ?
C97 C98 1.416(13) . ?
C97 H97 0.9500 . ?
C98 C99 1.381(12) . ?
C98 H98 0.9500 . ?
C99 C100 1.379(12) . ?
C99 C103 1.517(12) . ?
C100 C101 1.353(14) . ?
C100 H100 0.9500 . ?
C101 H101 0.9500 . ?
C102 C103 1.444(10) . ?
C102 H102 0.9500 . ?
C103 C104 1.394(10) . ?
C104 C105 1.372(11) . ?
C105 C106 1.450(11) . ?
C106 C107 1.378(10) . ?
C106 C110 1.472(11) . ?
C107 H107 0.9500 . ?
C108 C109 1.381(11) . ?
C108 H108 0.9500 . ?
C109 C110 1.358(10) . ?
C109 H109 0.9500 . ?
C110 C111 1.440(11) . ?
C111 C112 1.321(12) . ?
C111 H111 0.9500 . ?
C112 H112 0.9500 . ?
C113 C114 1.383(16) . ?
C113 H113 0.9500 . ?
C114 C115 1.459(16) . ?
C114 H114 0.9500 . ?
C115 C116 1.376(17) . ?
C115 C119 1.397(16) . ?
C116 C117 1.365(18) . ?
C116 H116 0.9500 . ?
C117 H117 0.9500 . ?
C118 C119 1.437(15) . ?
C118 H118 0.9500 . ?
C119 C120 1.459(16) . ?
C120 C121 1.343(15) . ?
C121 C122 1.419(15) . ?
C122 C123 1.411(14) . ?
C122 C126 1.434(16) . ?
C123 H123 0.9500 . ?
C124 C125 1.350(17) . ?
C124 H124 0.9500 . ?
C125 C126 1.379(15) . ?
C125 H125 0.9500 . ?
C126 C127 1.474(16) . ?
C127 C128 1.324(15) . ?
C127 H127 0.9500 . ?
C128 H128 0.9500 . ?
C129 C130 1.405(19) . ?
C129 C133 1.444(19) . ?
C129 C134 1.49(2) . ?
C130 C131 1.37(2) . ?
C130 C135 1.532(17) . ?
C131 C132 1.39(2) . ?
C131 C136 1.55(3) . ?
C132 C133 1.422(15) . ?
C132 C137 1.510(15) . ?
C133 C138 1.47(2) . ?
C134 H13D 0.9800 . ?
C134 H13E 0.9800 . ?
C134 H13F 0.9800 . ?
C135 H13A 0.9800 . ?
C135 H13B 0.9800 . ?
C135 H13C 0.9800 . ?
C136 H13G 0.9800 . ?
C136 H13H 0.9800 . ?
C136 H13I 0.9800 . ?
C137 H13J 0.9800 . ?
C137 H13K 0.9800 . ?
C137 H13L 0.9800 . ?
C138 H13M 0.9800 . ?
C138 H13N 0.9800 . ?
C138 H13O 0.9800 . ?
C139 C143 1.35(2) . ?
C139 C140 1.446(15) . ?
C139 C144 1.630(19) . ?
C140 C141 1.384(19) . ?
C140 C145 1.523(16) . ?
C141 C142 1.397(15) . ?
C141 C146 1.52(2) . ?
C142 C143 1.394(15) . ?
C142 C147 1.528(15) . ?
C143 C148 1.52(3) . ?
C144 H14D 0.9800 . ?
C144 H14E 0.9800 . ?
C144 H14F 0.9800 . ?
C145 H14M 0.9800 . ?
C145 H14N 0.9800 . ?
C145 H14O 0.9800 . ?
C146 H14A 0.9800 . ?
C146 H14B 0.9800 . ?
C146 H14C 0.9800 . ?
C147 H14J 0.9800 . ?
C147 H14K 0.9800 . ?
C147 H14L 0.9800 . ?
C148 H14G 0.9800 . ?
C148 H14H 0.9800 . ?
C148 H14I 0.9800 . ?
C149 C150 1.430(17) . ?
C149 C153 1.475(17) . ?
C149 C154 1.493(16) . ?
C150 C151 1.356(15) . ?
C150 C155 1.600(19) . ?
C151 C152 1.408(15) . ?
C151 C156 1.594(18) . ?
C152 C153 1.400(14) . ?
C152 C157 1.473(15) . ?
C153 C158 1.484(17) . ?
C154 H15J 0.9800 . ?
C154 H15K 0.9800 . ?
C154 H15L 0.9800 . ?
C155 H15M 0.9800 . ?
C155 H15N 0.9800 . ?
C155 H15O 0.9800 . ?
C156 H15D 0.9800 . ?
C156 H15E 0.9800 . ?
C156 H15F 0.9800 . ?
C157 H15A 0.9800 . ?
C157 H15B 0.9800 . ?
C157 H15C 0.9800 . ?
C158 H15G 0.9800 . ?
C158 H15H 0.9800 . ?
C158 H15I 0.9800 . ?
C159 C164 1.41(2) . ?
C159 C163 1.43(3) . ?
C159 C160 1.55(2) . ?
C160 C161 1.370(16) . ?
C160 C165 1.56(3) . ?
C161 C162 1.440(13) . ?
C161 C166 1.483(18) . ?
C162 C163 1.390(19) . ?
C162 C167 1.491(19) . ?
C163 C168 1.62(3) . ?
C164 H16M 0.9800 . ?
C164 H16N 0.9800 . ?
C164 H16O 0.9800 . ?
C165 H16J 0.9800 . ?
C165 H16K 0.9800 . ?
C165 H16L 0.9800 . ?
C166 H16D 0.9800 . ?
C166 H16E 0.9800 . ?
C166 H16F 0.9800 . ?
C167 H16A 0.9800 . ?
C167 H16B 0.9800 . ?
C167 H16C 0.9800 . ?
C168 H16G 0.9800 . ?
C168 H16H 0.9800 . ?
C168 H16I 0.9800 . ?
C177 O41 1.57(2) . ?
